data_4125797
loop_
_publ_author_name
'Solola, Lukman A.'
'Zabula, Alexander V.'
'Dorfner, Walter L.'
'Manor, Brian C.'
'Carroll, Patrick J.'
'Schelter, Eric J.'

_publ_section_title
;
 Cerium(IV) Imido Complexes: Structural, Computational, and Reactivity
 Studies.
;
_journal_issue 6
_journal_name_full 'Journal of the American Chemical Society'
_journal_page_first 2435
_journal_page_last 2442
_journal_paper_doi 10.1021/jacs.6b12369
_journal_volume 139
_journal_year 2017
_chemical_formula_moiety 'C132 H180 Ce4 N16 O16 Rb4, 8(C4 H8 O)'
_chemical_formula_sum 'C164 H244 Ce4 N16 O24 Rb4'
_chemical_formula_weight 3726.10
_space_group_crystal_system triclinic
_space_group_IT_number 2
_space_group_name_Hall '-P 1'
_space_group_name_H-M_alt 'P -1'
_symmetry_space_group_name_Hall '-P 1'
_symmetry_space_group_name_H-M 'P -1'
_atom_sites_solution_hydrogens geom
_atom_sites_solution_primary direct
_audit_creation_date 2016-05-15
_audit_creation_method
;
Olex2 1.2-dev
(compiled 2016.05.11 svn.r3296 for OlexSys, GUI svn.r5177)
;
_cell_angle_alpha 75.561(2)
_cell_angle_beta 71.443(2)
_cell_angle_gamma 70.556(2)
_cell_formula_units_Z 2
_cell_length_a 18.8613(6)
_cell_length_b 19.5186(7)
_cell_length_c 25.8496(8)
_cell_measurement_reflns_used 9615
_cell_measurement_temperature 100
_cell_measurement_theta_max 27.54
_cell_measurement_theta_min 2.36
_cell_volume 8396.9(5)
_computing_data_collection 'Bruker APEX2 v2014.11-0'
_computing_data_reduction 'Bruker SAINT v8.34A'
_computing_publication_material 'Olex2 (Dolomanov et al., 2009)'
_computing_structure_refinement 'XL (Sheldrick, 2008)'
_computing_structure_solution 'ShelXS-1997 (Sheldrick, 2008)'
_diffrn_ambient_temperature 100
_diffrn_measured_fraction_theta_full 0.996
_diffrn_measured_fraction_theta_max 0.985
_diffrn_measurement_device 'CCD area detector'
_diffrn_measurement_device_type 'Bruker APEXII'
_diffrn_measurement_method '\w and \f scans'
_diffrn_radiation_monochromator graphite
_diffrn_radiation_type MoK\a
_diffrn_radiation_wavelength 0.71073
_diffrn_reflns_av_R_equivalents 0.0638
_diffrn_reflns_av_unetI/netI 0.0588
_diffrn_reflns_Laue_measured_fraction_full 0.996
_diffrn_reflns_Laue_measured_fraction_max 0.985
_diffrn_reflns_limit_h_max 24
_diffrn_reflns_limit_h_min -22
_diffrn_reflns_limit_k_max 25
_diffrn_reflns_limit_k_min -24
_diffrn_reflns_limit_l_max 33
_diffrn_reflns_limit_l_min 0
_diffrn_reflns_number 196517
_diffrn_reflns_point_group_measured_fraction_full 0.996
_diffrn_reflns_point_group_measured_fraction_max 0.985
_diffrn_reflns_theta_full 25.242
_diffrn_reflns_theta_max 27.592
_diffrn_reflns_theta_min 1.264
_diffrn_source 'sealed tube'
_exptl_absorpt_coefficient_mu 2.285
_exptl_absorpt_correction_T_max 0.7456
_exptl_absorpt_correction_T_min 0.6434
_exptl_absorpt_correction_type multi-scan
_exptl_absorpt_process_details 'SADABS v2014/4'
_exptl_crystal_colour yellow
_exptl_crystal_density_diffrn 1.474
_exptl_crystal_description plate
_exptl_crystal_F_000 3824
_exptl_crystal_size_max 0.28
_exptl_crystal_size_mid 0.10
_exptl_crystal_size_min 0.02
_refine_diff_density_max 1.250
_refine_diff_density_min -1.113
_refine_diff_density_rms 0.164
_refine_ls_extinction_method none
_refine_ls_goodness_of_fit_ref 1.050
_refine_ls_hydrogen_treatment constr
_refine_ls_matrix_type full
_refine_ls_number_parameters 1946
_refine_ls_number_reflns 37735
_refine_ls_number_restraints 280
_refine_ls_restrained_S_all 1.053
_refine_ls_R_factor_all 0.0658
_refine_ls_R_factor_gt 0.0407
_refine_ls_shift/su_max 0.006
_refine_ls_shift/su_mean 0.000
_refine_ls_structure_factor_coef Fsqd
_refine_ls_weighting_details 'w=1/[\s^2^(Fo^2^)+(0.0593P)^2^+7.6663P] where P=(Fo^2^+2Fc^2^)/3'
_refine_ls_weighting_scheme calc
_refine_ls_wR_factor_gt 0.0949
_refine_ls_wR_factor_ref 0.1094
_reflns_number_gt 30411
_reflns_number_total 37735
_reflns_threshold_expression 'I > 2\s(I)'
_cod_data_source_file ja6b12369_si_002.cif
_cod_data_source_block Coumpound_5
_cod_database_code 4125797

loop_
_space_group_symop_operation_xyz
'x, y, z'
'-x, -y, -z'

loop_
_atom_site_label
_atom_site_type_symbol
_atom_site_fract_x
_atom_site_fract_y
_atom_site_fract_z
_atom_site_U_iso_or_equiv
_atom_site_adp_type
_atom_site_occupancy
_atom_site_site_symmetry_order
_atom_site_calc_flag
_atom_site_refinement_flags_posn
_atom_site_refinement_flags_adp
Ce1 Ce 0.08511(2) 0.55659(2) 0.69840(2) 0.01123(8) Uani 1 1 d . .
Ce2 Ce 0.37921(2) 0.54859(2) 0.78966(2) 0.01131(8) Uani 1 1 d . .
Ce3 Ce 0.27318(2) 0.80774(2) 0.58772(2) 0.01137(8) Uani 1 1 d . .
Ce4 Ce 0.04800(2) 0.81108(2) 0.83999(2) 0.01204(8) Uani 1 1 d . .
Rb1 Rb 0.14542(4) 0.59857(3) 0.82034(3) 0.01316(13) Uani 1 1 d . .
Rb2 Rb 0.29428(4) 0.59567(3) 0.65671(3) 0.01298(13) Uani 1 1 d . .
Rb3 Rb 0.26859(4) 0.75960(3) 0.74779(3) 0.01321(13) Uani 1 1 d . .
Rb4 Rb 0.07726(4) 0.76642(3) 0.68994(3) 0.01367(13) Uani 1 1 d . .
O21 O 0.1371(2) 0.6146(2) 0.71277(19) 0.0126(10) Uani 1 1 d . .
O22 O 0.2936(3) 0.6084(3) 0.76053(19) 0.0146(10) Uani 1 1 d . .
O23 O 0.2362(3) 0.7464(2) 0.65349(19) 0.0134(10) Uani 1 1 d . .
O24 O 0.1164(3) 0.7512(2) 0.78662(18) 0.0131(10) Uani 1 1 d . .
O1 O 0.0540(3) 0.5242(3) 0.7918(2) 0.0166(10) Uani 1 1 d . .
O2 O 0.2059(3) 0.5037(2) 0.6487(2) 0.0151(10) Uani 1 1 d . .
O3 O 0.0158(3) 0.6676(3) 0.66147(19) 0.0136(10) Uani 1 1 d . .
O4 O 0.4293(3) 0.5150(3) 0.7043(2) 0.0166(10) Uani 1 1 d . .
O5 O 0.2861(3) 0.4993(3) 0.85391(18) 0.0133(10) Uani 1 1 d . .
O6 O 0.3895(3) 0.6578(3) 0.7986(2) 0.0163(10) Uani 1 1 d . .
O7 O 0.3308(3) 0.8351(2) 0.64208(19) 0.0155(10) Uani 1 1 d . .
O8 O 0.1442(3) 0.8652(2) 0.59848(18) 0.0153(9) Uani 1 1 d . .
O9 O 0.3276(3) 0.6979(3) 0.5555(2) 0.0165(10) Uani 1 1 d . .
O10 O -0.0334(3) 0.8386(2) 0.7849(2) 0.0167(10) Uani 1 1 d . .
O11 O 0.1497(3) 0.8610(2) 0.81713(18) 0.0158(10) Uani 1 1 d . .
O12 O 0.0577(3) 0.6999(2) 0.89658(19) 0.0131(10) Uani 1 1 d . .
N1 N 0.0467(3) 0.4551(3) 0.7850(2) 0.0157(12) Uani 1 1 d . .
N2 N 0.1713(3) 0.4848(3) 0.6140(2) 0.0112(12) Uani 1 1 d . .
N3 N -0.0487(3) 0.6373(3) 0.6718(2) 0.0123(11) Uani 1 1 d . .
N4 N -0.0019(3) 0.4587(3) 0.6730(2) 0.0136(12) Uani 1 1 d . .
N5 N 0.4729(3) 0.4460(3) 0.7286(2) 0.0159(12) Uani 1 1 d . .
N6 N 0.3327(3) 0.4807(3) 0.8922(2) 0.0135(12) Uani 1 1 d . .
N7 N 0.4705(3) 0.6248(3) 0.7949(2) 0.0137(12) Uani 1 1 d . .
N8 N 0.5227(3) 0.4461(3) 0.8386(2) 0.0129(11) Uani 1 1 d . .
N9 N 0.3317(3) 0.9042(3) 0.6065(2) 0.0124(11) Uani 1 1 d . .
N10 N 0.1586(3) 0.8902(3) 0.5396(2) 0.0137(11) Uani 1 1 d . .
N11 N 0.3838(3) 0.7291(3) 0.5130(2) 0.0131(12) Uani 1 1 d . .
N12 N 0.3340(3) 0.9096(3) 0.4771(2) 0.0109(10) Uani 1 1 d . .
N13 N -0.0721(3) 0.9087(3) 0.8037(2) 0.0156(12) Uani 1 1 d . .
N14 N 0.1235(3) 0.8894(3) 0.8686(2) 0.0139(11) Uani 1 1 d . .
N15 N -0.0162(3) 0.7315(3) 0.9327(2) 0.0125(11) Uani 1 1 d . .
N16 N -0.0633(3) 0.9129(3) 0.9277(2) 0.0149(11) Uani 1 1 d . .
C1 C -0.0193(4) 0.4009(3) 0.7212(3) 0.0158(14) Uani 1 1 d . .
H1a H 0.0294 0.3670 0.7273 0.019 Uiso 1 1 calc R .
H1b H -0.0473 0.3734 0.7126 0.019 Uiso 1 1 calc R .
C2 C -0.0670(4) 0.4315(4) 0.7740(3) 0.0165(14) Uani 1 1 d . .
C3 C -0.1464(4) 0.4379(4) 0.7924(3) 0.0265(17) Uani 1 1 d . .
H3 H -0.1688 0.4202 0.7731 0.032 Uiso 1 1 calc R .
C4 C -0.1929(4) 0.4691(4) 0.8378(3) 0.0303(18) Uani 1 1 d . .
H4 H -0.2456 0.4719 0.8491 0.036 Uiso 1 1 calc R .
C5 C -0.1610(4) 0.4966(4) 0.8670(3) 0.0230(16) Uani 1 1 d . .
H5 H -0.1923 0.5183 0.8978 0.028 Uiso 1 1 calc R .
C6 C -0.0821(4) 0.4916(4) 0.8499(3) 0.0218(16) Uani 1 1 d . .
H6 H -0.0608 0.5104 0.8692 0.026 Uiso 1 1 calc R .
C7 C -0.0342(4) 0.4586(4) 0.8037(3) 0.0166(14) Uani 1 1 d . .
C8 C 0.1000(4) 0.3930(4) 0.8148(3) 0.0205(16) Uani 1 1 d . .
C9 C 0.0797(4) 0.3985(5) 0.8768(3) 0.0274(17) Uani 1 1 d . U
H9a H 0.0775 0.4470 0.8805 0.041 Uiso 1 1 calc GR .
H9b H 0.1189 0.3628 0.8932 0.041 Uiso 1 1 calc GR .
H9c H 0.0301 0.3892 0.8952 0.041 Uiso 1 1 calc GR .
C10 C 0.1818(4) 0.3972(4) 0.7877(3) 0.0244(16) Uani 1 1 d . .
H10a H 0.1946 0.3931 0.7494 0.037 Uiso 1 1 calc GR .
H10b H 0.2168 0.3576 0.8056 0.037 Uiso 1 1 calc GR .
H10c H 0.1863 0.4434 0.7909 0.037 Uiso 1 1 calc GR .
C11 C 0.0940(5) 0.3197(4) 0.8096(3) 0.0293(18) Uani 1 1 d . .
H11a H 0.0408 0.3183 0.8236 0.044 Uiso 1 1 calc GR .
H11b H 0.1255 0.2807 0.8305 0.044 Uiso 1 1 calc GR .
H11c H 0.1120 0.3136 0.7714 0.044 Uiso 1 1 calc GR .
C12 C 0.0460(4) 0.4208(4) 0.6249(3) 0.0144(14) Uani 1 1 d . .
H12a H 0.0511 0.4576 0.5918 0.017 Uiso 1 1 calc R .
H12b H 0.0189 0.3893 0.6202 0.017 Uiso 1 1 calc R .
C13 C 0.1269(4) 0.3746(4) 0.6301(3) 0.0157(14) Uani 1 1 d . .
C14 C 0.1422(4) 0.2981(4) 0.6405(3) 0.0244(16) Uani 1 1 d . .
H14 H 0.1036 0.2772 0.6423 0.029 Uiso 1 1 calc R .
C15 C 0.2128(5) 0.2528(4) 0.6480(3) 0.0280(18) Uani 1 1 d . .
H15 H 0.2220 0.2019 0.6545 0.034 Uiso 1 1 calc R .
C16 C 0.2707(4) 0.2839(4) 0.6459(3) 0.0245(16) Uani 1 1 d . .
H16 H 0.3183 0.2542 0.6520 0.029 Uiso 1 1 calc R .
C17 C 0.2560(4) 0.3595(4) 0.6345(3) 0.0197(15) Uani 1 1 d . .
H17 H 0.2940 0.3805 0.6336 0.024 Uiso 1 1 calc R .
C18 C 0.1867(4) 0.4043(4) 0.6247(3) 0.0177(15) Uani 1 1 d . .
C19 C 0.2038(4) 0.5171(4) 0.5544(3) 0.0138(14) Uani 1 1 d . .
C20 C 0.2920(4) 0.4877(4) 0.5350(3) 0.0176(15) Uani 1 1 d . .
H20a H 0.3153 0.4910 0.5621 0.026 Uiso 1 1 calc GR .
H20b H 0.3108 0.5165 0.5004 0.026 Uiso 1 1 calc GR .
H20c H 0.3055 0.4373 0.5304 0.026 Uiso 1 1 calc GR .
C21 C 0.1810(4) 0.6004(4) 0.5520(3) 0.0165(15) Uani 1 1 d . U
H21a H 0.1258 0.6180 0.5667 0.025 Uiso 1 1 calc GR .
H21b H 0.1953 0.6236 0.5143 0.025 Uiso 1 1 calc GR .
H21c H 0.2076 0.6119 0.5734 0.025 Uiso 1 1 calc GR .
C22 C 0.1646(4) 0.5012(4) 0.5169(3) 0.0160(15) Uani 1 1 d . .
H22a H 0.1737 0.4491 0.5207 0.024 Uiso 1 1 calc GR .
H22b H 0.1859 0.5205 0.4792 0.024 Uiso 1 1 calc GR .
H22c H 0.1097 0.5243 0.5274 0.024 Uiso 1 1 calc GR .
C23 C -0.0766(4) 0.5049(4) 0.6609(3) 0.0167(15) Uani 1 1 d . .
H23a H -0.1106 0.5257 0.6935 0.020 Uiso 1 1 calc R .
H23b H -0.1015 0.4742 0.6527 0.020 Uiso 1 1 calc R .
C24 C -0.0671(4) 0.5661(4) 0.6134(3) 0.0157(14) Uani 1 1 d . .
C25 C -0.0704(4) 0.5603(4) 0.5606(3) 0.0187(15) Uani 1 1 d . .
H25 H -0.0827 0.5198 0.5568 0.022 Uiso 1 1 calc R .
C26 C -0.0560(4) 0.6129(4) 0.5149(3) 0.0202(16) Uani 1 1 d . .
H26 H -0.0583 0.6077 0.4807 0.024 Uiso 1 1 calc R .
C27 C -0.0381(4) 0.6740(4) 0.5204(3) 0.0204(15) Uani 1 1 d . .
H27 H -0.0265 0.7089 0.4896 0.025 Uiso 1 1 calc R .
C28 C -0.0376(4) 0.6826(4) 0.5717(3) 0.0206(16) Uani 1 1 d . .
H28 H -0.0269 0.7241 0.5753 0.025 Uiso 1 1 calc R .
C29 C -0.0528(4) 0.6301(4) 0.6178(3) 0.0120(13) Uani 1 1 d . .
C30 C -0.1210(4) 0.6873(4) 0.7048(3) 0.0167(14) Uani 1 1 d . .
C31 C -0.1412(4) 0.7652(4) 0.6738(3) 0.0255(16) Uani 1 1 d . .
H31a H -0.0961 0.7833 0.6614 0.038 Uiso 1 1 calc GR .
H31b H -0.1822 0.7962 0.6978 0.038 Uiso 1 1 calc GR .
H31c H -0.1581 0.7653 0.6424 0.038 Uiso 1 1 calc GR .
C32 C -0.1036(4) 0.6857(4) 0.7587(3) 0.0191(15) Uani 1 1 d . .
H32a H -0.0827 0.6356 0.7744 0.029 Uiso 1 1 calc GR .
H32b H -0.1507 0.7076 0.7842 0.029 Uiso 1 1 calc GR .
H32c H -0.0664 0.7127 0.7517 0.029 Uiso 1 1 calc GR .
C33 C -0.1884(4) 0.6542(4) 0.7186(3) 0.0228(16) Uani 1 1 d . .
H33a H -0.1954 0.6477 0.6851 0.034 Uiso 1 1 calc GR .
H33b H -0.2350 0.6866 0.7374 0.034 Uiso 1 1 calc GR .
H33c H -0.1775 0.6074 0.7420 0.034 Uiso 1 1 calc GR .
C34 C 0.5697(4) 0.3865(4) 0.8058(3) 0.0173(15) Uani 1 1 d . .
H34a H 0.5376 0.3553 0.8082 0.021 Uiso 1 1 calc R .
H34b H 0.6125 0.3564 0.8217 0.021 Uiso 1 1 calc R .
C35 C 0.6022(4) 0.4148(4) 0.7452(3) 0.0187(15) Uani 1 1 d . .
C36 C 0.6794(4) 0.4158(4) 0.7253(3) 0.0220(15) Uani 1 1 d . .
H36 H 0.7122 0.3942 0.7488 0.026 Uiso 1 1 calc R .
C37 C 0.7092(4) 0.4471(4) 0.6728(3) 0.0236(16) Uani 1 1 d . .
H37 H 0.7609 0.4479 0.6610 0.028 Uiso 1 1 calc R .
C38 C 0.6605(4) 0.4780(4) 0.6370(3) 0.0229(16) Uani 1 1 d . .
H38 H 0.6799 0.4996 0.6011 0.028 Uiso 1 1 calc R .
C39 C 0.5846(4) 0.4766(4) 0.6546(3) 0.0193(15) Uani 1 1 d . .
H39 H 0.5526 0.4970 0.6306 0.023 Uiso 1 1 calc R .
C40 C 0.5547(4) 0.4448(4) 0.7085(3) 0.0154(14) Uani 1 1 d . .
C41 C 0.4524(4) 0.3847(4) 0.7142(3) 0.0159(14) Uani 1 1 d . .
C42 C 0.4696(4) 0.3897(4) 0.6512(3) 0.0243(17) Uani 1 1 d . .
H42a H 0.4478 0.4393 0.6352 0.036 Uiso 1 1 calc GR .
H42b H 0.4468 0.3573 0.6436 0.036 Uiso 1 1 calc GR .
H42c H 0.5249 0.3756 0.6356 0.036 Uiso 1 1 calc GR .
C43 C 0.3658(4) 0.3938(4) 0.7413(3) 0.0222(16) Uani 1 1 d . .
H43a H 0.3552 0.3955 0.7799 0.033 Uiso 1 1 calc GR .
H43b H 0.3517 0.3529 0.7371 0.033 Uiso 1 1 calc GR .
H43c H 0.3361 0.4387 0.7239 0.033 Uiso 1 1 calc GR .
C44 C 0.4977(4) 0.3098(4) 0.7391(3) 0.0243(16) Uani 1 1 d . .
H44a H 0.5524 0.3057 0.7263 0.036 Uiso 1 1 calc GR .
H44b H 0.4872 0.2715 0.7279 0.036 Uiso 1 1 calc GR .
H44c H 0.4819 0.3050 0.7787 0.036 Uiso 1 1 calc GR .
C45 C 0.4945(4) 0.4117(4) 0.8961(3) 0.0159(14) Uani 1 1 d . .
H45a H 0.4692 0.4501 0.9189 0.019 Uiso 1 1 calc R .
H45b H 0.5390 0.3796 0.9093 0.019 Uiso 1 1 calc R .
C46 C 0.4382(4) 0.3676(4) 0.9042(3) 0.0189(15) Uani 1 1 d . .
C47 C 0.4641(4) 0.2919(4) 0.9122(3) 0.0249(17) Uani 1 1 d . .
H47 H 0.5152 0.2692 0.9143 0.030 Uiso 1 1 calc R .
C48 C 0.4162(5) 0.2481(4) 0.9173(4) 0.0324(19) Uani 1 1 d . .
H48 H 0.4353 0.1970 0.9222 0.039 Uiso 1 1 calc R .
C49 C 0.3410(4) 0.2812(4) 0.9149(3) 0.0282(18) Uani 1 1 d . .
H49 H 0.3080 0.2527 0.9193 0.034 Uiso 1 1 calc R .
C50 C 0.3131(4) 0.3586(4) 0.9060(3) 0.0188(15) Uani 1 1 d . .
H50 H 0.2624 0.3810 0.9029 0.023 Uiso 1 1 calc R .
C51 C 0.3611(4) 0.4014(4) 0.9018(3) 0.0142(14) Uani 1 1 d . .
C52 C 0.2839(4) 0.5161(4) 0.9434(3) 0.0135(14) Uani 1 1 d . .
C53 C 0.2112(4) 0.4889(4) 0.9715(3) 0.0156(14) Uani 1 1 d . .
H53a H 0.1859 0.4905 0.9442 0.023 Uiso 1 1 calc GR .
H53b H 0.1762 0.5199 0.9980 0.023 Uiso 1 1 calc GR .
H53c H 0.2261 0.4392 0.9901 0.023 Uiso 1 1 calc GR .
C54 C 0.2604(4) 0.5986(4) 0.9245(3) 0.0174(15) Uani 1 1 d . .
H54a H 0.3052 0.6139 0.9011 0.026 Uiso 1 1 calc GR .
H54b H 0.2391 0.6233 0.9561 0.026 Uiso 1 1 calc GR .
H54c H 0.2219 0.6108 0.9042 0.026 Uiso 1 1 calc GR .
C55 C 0.3339(4) 0.4998(4) 0.9830(3) 0.0153(15) Uani 1 1 d . U
H55a H 0.3562 0.4476 0.9907 0.023 Uiso 1 1 calc GR .
H55b H 0.3024 0.5178 1.0167 0.023 Uiso 1 1 calc GR .
H55c H 0.3747 0.5236 0.9666 0.023 Uiso 1 1 calc GR .
C56 C 0.5741(4) 0.4895(4) 0.8390(3) 0.0142(14) Uani 1 1 d . .
H56a H 0.5981 0.5077 0.8012 0.017 Uiso 1 1 calc R .
H56b H 0.6152 0.4573 0.8559 0.017 Uiso 1 1 calc R .
C57 C 0.5317(4) 0.5535(4) 0.8698(3) 0.0151(14) Uani 1 1 d . .
C58 C 0.5410(4) 0.5485(4) 0.9221(3) 0.0176(15) Uani 1 1 d . .
H58 H 0.5752 0.5067 0.9362 0.021 Uiso 1 1 calc R .
C59 C 0.5011(4) 0.6036(4) 0.9536(3) 0.0209(15) Uani 1 1 d . .
H59 H 0.5089 0.5990 0.9882 0.025 Uiso 1 1 calc R .
C60 C 0.4489(4) 0.6664(4) 0.9336(3) 0.0188(15) Uani 1 1 d . .
H60 H 0.4209 0.7033 0.9550 0.023 Uiso 1 1 calc R .
C61 C 0.4392(4) 0.6732(4) 0.8819(3) 0.0137(14) Uani 1 1 d . .
H61 H 0.4040 0.7148 0.8687 0.016 Uiso 1 1 calc R .
C62 C 0.4818(4) 0.6182(4) 0.8486(3) 0.0151(14) Uani 1 1 d . .
C63 C 0.5159(4) 0.6711(4) 0.7485(3) 0.0188(15) Uani 1 1 d . .
C64 C 0.4945(4) 0.7504(4) 0.7585(3) 0.0226(16) Uani 1 1 d . .
H64a H 0.4398 0.7726 0.7622 0.034 Uiso 1 1 calc GR .
H64b H 0.5234 0.7779 0.7278 0.034 Uiso 1 1 calc GR .
H64c H 0.5069 0.7504 0.7918 0.034 Uiso 1 1 calc GR .
C65 C 0.4986(4) 0.6708(4) 0.6951(3) 0.0192(15) Uani 1 1 d . U
H65a H 0.5060 0.6210 0.6913 0.029 Uiso 1 1 calc GR .
H65b H 0.5331 0.6925 0.6643 0.029 Uiso 1 1 calc GR .
H65c H 0.4457 0.6986 0.6959 0.029 Uiso 1 1 calc GR .
C66 C 0.6037(4) 0.6359(4) 0.7425(3) 0.0235(16) Uani 1 1 d . .
H66a H 0.6153 0.6322 0.7769 0.035 Uiso 1 1 calc GR .
H66b H 0.6323 0.6658 0.7139 0.035 Uiso 1 1 calc GR .
H66c H 0.6182 0.5876 0.7332 0.035 Uiso 1 1 calc GR .
C67 C 0.3681(4) 0.9609(3) 0.4883(3) 0.0141(12) Uani 1 1 d . .
H67a H 0.3266 0.9966 0.5091 0.017 Uiso 1 1 calc R .
H67b H 0.3909 0.9876 0.4533 0.017 Uiso 1 1 calc R .
C68 C 0.4290(3) 0.9244(3) 0.5197(3) 0.0118(12) Uani 1 1 d . .
C69 C 0.5079(4) 0.9163(3) 0.4910(3) 0.0167(13) Uani 1 1 d . .
H69 H 0.5207 0.9333 0.4532 0.020 Uiso 1 1 calc R .
C70 C 0.5674(4) 0.8832(3) 0.5182(3) 0.0190(14) Uani 1 1 d . .
H70 H 0.6191 0.8785 0.4987 0.023 Uiso 1 1 calc R .
C71 C 0.5482(4) 0.8575(3) 0.5747(3) 0.0198(14) Uani 1 1 d . .
H71 H 0.5872 0.8354 0.5932 0.024 Uiso 1 1 calc R .
C72 C 0.4711(4) 0.8648(3) 0.6035(3) 0.0175(14) Uani 1 1 d . .
H72 H 0.4588 0.8464 0.6411 0.021 Uiso 1 1 calc R .
C73 C 0.4110(4) 0.8996(3) 0.5766(3) 0.0130(13) Uani 1 1 d . .
C74 C 0.2925(4) 0.9643(4) 0.6416(3) 0.0146(13) Uani 1 1 d . .
C75 C 0.3312(4) 0.9576(4) 0.6864(3) 0.0214(15) Uani 1 1 d . .
H75a H 0.3418 0.9077 0.7052 0.032 Uiso 1 1 calc GR .
H75b H 0.2972 0.9897 0.7123 0.032 Uiso 1 1 calc GR .
H75c H 0.3791 0.9710 0.6701 0.032 Uiso 1 1 calc GR .
C76 C 0.2089(4) 0.9608(4) 0.6689(3) 0.0188(14) Uani 1 1 d . .
H76a H 0.1864 0.9567 0.6417 0.028 Uiso 1 1 calc GR .
H76b H 0.1792 1.0047 0.6845 0.028 Uiso 1 1 calc GR .
H76c H 0.2087 0.9187 0.6976 0.028 Uiso 1 1 calc GR .
C77 C 0.2911(4) 1.0387(4) 0.6043(3) 0.0243(15) Uani 1 1 d . .
H77a H 0.3431 1.0393 0.5834 0.036 Uiso 1 1 calc GR .
H77b H 0.2697 1.0771 0.6266 0.036 Uiso 1 1 calc GR .
H77c H 0.2595 1.0467 0.5795 0.036 Uiso 1 1 calc GR .
C78 C 0.2699(3) 0.9532(3) 0.4507(3) 0.0140(13) Uani 1 1 d . .
H78a H 0.2522 0.9198 0.4388 0.017 Uiso 1 1 calc R .
H78b H 0.2901 0.9853 0.4181 0.017 Uiso 1 1 calc R .
C79 C 0.2017(4) 0.9991(3) 0.4875(3) 0.0151(13) Uani 1 1 d . .
C80 C 0.1926(4) 1.0751(4) 0.4798(3) 0.0208(14) Uani 1 1 d . .
H80 H 0.2265 1.0962 0.4505 0.025 Uiso 1 1 calc R .
C81 C 0.1330(4) 1.1195(4) 0.5159(3) 0.0261(16) Uani 1 1 d . .
H81 H 0.1273 1.1698 0.5102 0.031 Uiso 1 1 calc R .
C82 C 0.0826(4) 1.0881(4) 0.5601(3) 0.0260(17) Uani 1 1 d . .
H82 H 0.0442 1.1170 0.5849 0.031 Uiso 1 1 calc R .
C83 C 0.0899(4) 1.0141(3) 0.5670(3) 0.0174(13) Uani 1 1 d . .
H83 H 0.0556 0.9935 0.5964 0.021 Uiso 1 1 calc R .
C84 C 0.1489(4) 0.9683(3) 0.5303(3) 0.0140(13) Uani 1 1 d . .
C85 C 0.1059(4) 0.8674(3) 0.5177(3) 0.0136(13) Uani 1 1 d . .
C86 C 0.0199(4) 0.8958(4) 0.5473(3) 0.0193(14) Uani 1 1 d . .
H86a H 0.0134 0.8835 0.5866 0.029 Uiso 1 1 calc GR .
H86b H -0.0106 0.8735 0.5367 0.029 Uiso 1 1 calc GR .
H86c H 0.0031 0.9483 0.5372 0.029 Uiso 1 1 calc GR .
C87 C 0.1295(4) 0.7830(3) 0.5288(3) 0.0173(14) Uani 1 1 d . .
H87a H 0.1852 0.7648 0.5187 0.026 Uiso 1 1 calc GR .
H87b H 0.1082 0.7653 0.5073 0.026 Uiso 1 1 calc GR .
H87c H 0.1098 0.7662 0.5674 0.026 Uiso 1 1 calc GR .
C88 C 0.1196(4) 0.8936(4) 0.4558(3) 0.0187(14) Uani 1 1 d . U
H88a H 0.1157 0.9453 0.4480 0.028 Uiso 1 1 calc GR .
H88b H 0.0811 0.8851 0.4430 0.028 Uiso 1 1 calc GR .
H88c H 0.1705 0.8670 0.4372 0.028 Uiso 1 1 calc GR .
C89 C 0.3959(4) 0.8638(3) 0.4374(3) 0.0132(13) Uani 1 1 d . .
H89a H 0.4405 0.8398 0.4528 0.016 Uiso 1 1 calc R .
H89b H 0.4123 0.8958 0.4034 0.016 Uiso 1 1 calc R .
C90 C 0.3706(4) 0.8061(4) 0.4243(3) 0.0138(13) Uani 1 1 d . .
C91 C 0.3480(4) 0.8185(4) 0.3748(3) 0.0178(14) Uani 1 1 d . .
H91 H 0.3523 0.8610 0.3494 0.021 Uiso 1 1 calc R .
C92 C 0.3202(4) 0.7689(4) 0.3637(3) 0.0214(15) Uani 1 1 d . .
H92 H 0.3068 0.7777 0.3305 0.026 Uiso 1 1 calc R .
C93 C 0.3115(4) 0.7062(4) 0.4008(3) 0.0193(15) Uani 1 1 d . .
H93 H 0.2907 0.6738 0.3933 0.023 Uiso 1 1 calc R .
C94 C 0.3346(4) 0.6914(4) 0.4505(3) 0.0134(14) Uani 1 1 d . .
H94 H 0.3297 0.6489 0.4756 0.016 Uiso 1 1 calc R .
C95 C 0.3645(4) 0.7409(4) 0.4614(3) 0.0133(13) Uani 1 1 d . .
C96 C 0.4646(4) 0.6773(4) 0.5147(3) 0.0160(14) Uani 1 1 d . .
C97 C 0.4712(4) 0.5983(4) 0.5085(3) 0.0172(15) Uani 1 1 d . .
H97a H 0.4274 0.5829 0.5337 0.026 Uiso 1 1 calc GR .
H97b H 0.5184 0.5652 0.5166 0.026 Uiso 1 1 calc GR .
H97c H 0.4719 0.5977 0.4713 0.026 Uiso 1 1 calc GR .
C98 C 0.4761(4) 0.6752(4) 0.5709(3) 0.0206(16) Uani 1 1 d . .
H98a H 0.4674 0.7245 0.5764 0.031 Uiso 1 1 calc GR .
H98b H 0.5282 0.6471 0.5721 0.031 Uiso 1 1 calc GR .
H98c H 0.4398 0.6528 0.5994 0.031 Uiso 1 1 calc GR .
C99 C 0.5268(4) 0.7055(4) 0.4691(3) 0.0210(16) Uani 1 1 d . .
H99a H 0.5143 0.7149 0.4344 0.031 Uiso 1 1 calc GR .
H99b H 0.5763 0.6693 0.4676 0.031 Uiso 1 1 calc GR .
H99c H 0.5294 0.7503 0.4766 0.031 Uiso 1 1 calc GR .
C100 C -0.1301(4) 0.9676(3) 0.9069(3) 0.0169(13) Uani 1 1 d . .
H100a H -0.1646 0.9953 0.9362 0.020 Uiso 1 1 calc R .
H100b H -0.1099 1.0022 0.8762 0.020 Uiso 1 1 calc R .
C101 C -0.1764(4) 0.9335(4) 0.8884(3) 0.0181(14) Uani 1 1 d . .
C102 C -0.2501(4) 0.9301(4) 0.9213(3) 0.0263(16) Uani 1 1 d . .
H102 H -0.2696 0.9494 0.9542 0.032 Uiso 1 1 calc R .
C103 C -0.2948(4) 0.8988(4) 0.9062(3) 0.0312(18) Uani 1 1 d . .
H103 H -0.3439 0.8973 0.9286 0.037 Uiso 1 1 calc R .
C104 C -0.2665(4) 0.8697(4) 0.8579(3) 0.0301(18) Uani 1 1 d . .
H104 H -0.2966 0.8486 0.8478 0.036 Uiso 1 1 calc R .
C105 C -0.1929(4) 0.8720(4) 0.8241(3) 0.0220(15) Uani 1 1 d . .
H105 H -0.1729 0.8509 0.7921 0.026 Uiso 1 1 calc R .
C106 C -0.1490(4) 0.9065(3) 0.8388(3) 0.0164(13) Uani 1 1 d . .
C107 C -0.0710(4) 0.9695(4) 0.7540(3) 0.0190(14) Uani 1 1 d . .
C108 C -0.1081(4) 0.9579(4) 0.7132(3) 0.0247(16) Uani 1 1 d . .
H108a H -0.0841 0.9091 0.7043 0.037 Uiso 1 1 calc GR .
H108b H -0.1006 0.9932 0.6800 0.037 Uiso 1 1 calc GR .
H108c H -0.1628 0.9643 0.7295 0.037 Uiso 1 1 calc GR .
C109 C 0.0149(4) 0.9662(4) 0.7267(3) 0.0208(15) Uani 1 1 d . .
H109a H 0.0403 0.9625 0.7544 0.031 Uiso 1 1 calc GR .
H109b H 0.0185 1.0100 0.7002 0.031 Uiso 1 1 calc GR .
H109c H 0.0395 0.9239 0.7083 0.031 Uiso 1 1 calc GR .
C110 C -0.1125(4) 1.0439(4) 0.7723(3) 0.0267(16) Uani 1 1 d . .
H110a H -0.1633 1.0434 0.7958 0.040 Uiso 1 1 calc GR .
H110b H -0.1173 1.0812 0.7404 0.040 Uiso 1 1 calc GR .
H110c H -0.0831 1.0543 0.7922 0.040 Uiso 1 1 calc GR .
C111 C -0.0222(4) 0.9562(3) 0.9413(3) 0.0152(13) Uani 1 1 d . .
H111a H 0.0159 0.9227 0.9605 0.018 Uiso 1 1 calc R .
H111b H -0.0595 0.9890 0.9663 0.018 Uiso 1 1 calc R .
C112 C 0.0192(4) 1.0016(3) 0.8907(3) 0.0159(13) Uani 1 1 d . .
C113 C -0.0142(4) 1.0753(4) 0.8769(3) 0.0187(13) Uani 1 1 d . .
H113 H -0.0612 1.0977 0.8999 0.022 Uiso 1 1 calc R .
C114 C 0.0194(4) 1.1176(4) 0.8302(3) 0.0228(15) Uani 1 1 d . .
H114 H -0.0041 1.1676 0.8219 0.027 Uiso 1 1 calc R .
C115 C 0.0873(4) 1.0844(4) 0.7966(3) 0.0214(15) Uani 1 1 d . .
H115 H 0.1100 1.1121 0.7646 0.026 Uiso 1 1 calc R .
C116 C 0.1243(4) 1.0090(3) 0.8091(3) 0.0187(14) Uani 1 1 d . .
H116 H 0.1713 0.9870 0.7859 0.022 Uiso 1 1 calc R .
C117 C 0.0900(4) 0.9688(3) 0.8560(3) 0.0140(13) Uani 1 1 d . .
C118 C 0.1919(4) 0.8660(4) 0.8932(3) 0.0190(14) Uani 1 1 d . .
C119 C 0.2628(4) 0.8893(4) 0.8541(3) 0.0245(16) Uani 1 1 d . .
H119a H 0.2754 0.8727 0.8195 0.037 Uiso 1 1 calc GR .
H119b H 0.3063 0.8679 0.8702 0.037 Uiso 1 1 calc GR .
H119c H 0.2514 0.9420 0.8481 0.037 Uiso 1 1 calc GR .
C120 C 0.2128(4) 0.7829(4) 0.9090(3) 0.0210(15) Uani 1 1 d . .
H120a H 0.1668 0.7681 0.9303 0.031 Uiso 1 1 calc GR .
H120b H 0.2501 0.7671 0.9305 0.031 Uiso 1 1 calc GR .
H120c H 0.2346 0.7607 0.8761 0.031 Uiso 1 1 calc GR .
C121 C 0.1681(4) 0.8995(4) 0.9472(3) 0.0278(17) Uani 1 1 d . .
H121a H 0.1428 0.9512 0.9402 0.042 Uiso 1 1 calc GR .
H121b H 0.2138 0.8925 0.9590 0.042 Uiso 1 1 calc GR .
H121c H 0.1332 0.8755 0.9757 0.042 Uiso 1 1 calc GR .
C122 C -0.0970(4) 0.8684(3) 0.9792(3) 0.0147(13) Uani 1 1 d . .
H122a H -0.1323 0.8477 0.9718 0.018 Uiso 1 1 calc R .
H122b H -0.1271 0.9003 1.0066 0.018 Uiso 1 1 calc R .
C123 C -0.0362(4) 0.8060(4) 1.0030(3) 0.0172(14) Uani 1 1 d . .
C124 C -0.0159(4) 0.8147(4) 1.0482(3) 0.0201(14) Uani 1 1 d . .
H124 H -0.0412 0.8575 1.0637 0.024 Uiso 1 1 calc R .
C125 C 0.0411(4) 0.7608(4) 1.0703(3) 0.0208(15) Uani 1 1 d . .
H125 H 0.0541 0.7676 1.1001 0.025 Uiso 1 1 calc R .
C126 C 0.0790(4) 0.6960(4) 1.0472(3) 0.0181(14) Uani 1 1 d . .
H126 H 0.1174 0.6595 1.0615 0.022 Uiso 1 1 calc R .
C127 C 0.0589(4) 0.6872(4) 1.0038(3) 0.0172(15) Uani 1 1 d . .
H127 H 0.0847 0.6444 0.9884 0.021 Uiso 1 1 calc R .
C128 C 0.0006(4) 0.7405(4) 0.9813(3) 0.0134(13) Uani 1 1 d . .
C129 C -0.0688(4) 0.6828(4) 0.9429(3) 0.0147(14) Uani 1 1 d . .
C130 C -0.0339(4) 0.6039(4) 0.9678(3) 0.0206(16) Uani 1 1 d . .
H130a H 0.0168 0.5848 0.9446 0.031 Uiso 1 1 calc GR .
H130b H -0.0668 0.5742 0.9705 0.031 Uiso 1 1 calc GR .
H130c H -0.0296 0.6030 1.0040 0.031 Uiso 1 1 calc GR .
C131 C -0.0824(4) 0.6849(4) 0.8879(3) 0.0209(16) Uani 1 1 d . .
H131a H -0.1007 0.7351 0.8714 0.031 Uiso 1 1 calc GR .
H131b H -0.1205 0.6594 0.8934 0.031 Uiso 1 1 calc GR .
H131c H -0.0344 0.6615 0.8638 0.031 Uiso 1 1 calc GR .
C132 C -0.1470(4) 0.7150(4) 0.9816(3) 0.0187(15) Uani 1 1 d . .
H132a H -0.1385 0.7263 1.0128 0.028 Uiso 1 1 calc GR .
H132b H -0.1767 0.6797 0.9941 0.028 Uiso 1 1 calc GR .
H132c H -0.1749 0.7590 0.9622 0.028 Uiso 1 1 calc GR .
O13 O 0.2573(3) 0.2208(3) 0.4547(3) 0.0353(13) Uani 1 1 d . U
C133 C 0.2607(4) 0.2844(4) 0.4147(3) 0.0287(16) Uani 1 1 d . U
H133a H 0.2092 0.3113 0.4097 0.034 Uiso 1 1 calc R .
H133b H 0.2946 0.2711 0.3795 0.034 Uiso 1 1 calc R .
C134 C 0.2922(5) 0.3312(5) 0.4356(4) 0.041(2) Uani 1 1 d . U
H134a H 0.3449 0.3310 0.4141 0.049 Uiso 1 1 calc R .
H134b H 0.2596 0.3816 0.4340 0.049 Uiso 1 1 calc R .
C135 C 0.2906(5) 0.2945(5) 0.4948(4) 0.0356(19) Uani 1 1 d . U
H135a H 0.2671 0.3303 0.5198 0.043 Uiso 1 1 calc R .
H135b H 0.3425 0.2676 0.4987 0.043 Uiso 1 1 calc R .
C136 C 0.2410(4) 0.2428(4) 0.5053(3) 0.0300(17) Uani 1 1 d . U
H136a H 0.2547 0.2007 0.5331 0.040 Uiso 1 1 calc R .
H136b H 0.1862 0.2679 0.5175 0.040 Uiso 1 1 calc R .
O14 O 0.4106(4) 0.2135(4) 1.1187(3) 0.0497(16) Uani 1 1 d . U
C137 C 0.4120(5) 0.2371(5) 1.0620(4) 0.0397(19) Uani 1 1 d . U
H137a H 0.4218 0.1954 1.0442 0.048 Uiso 1 1 calc R .
H137b H 0.4526 0.2616 1.0433 0.048 Uiso 1 1 calc R .
C138 C 0.3332(6) 0.2898(6) 1.0599(5) 0.054(2) Uani 1 1 d . U
H138a H 0.2960 0.2638 1.0627 0.065 Uiso 1 1 calc R .
H138b H 0.3362 0.3256 1.0262 0.065 Uiso 1 1 calc R .
C139 C 0.3113(6) 0.3272(6) 1.1121(5) 0.059(3) Uani 1 1 d . U
H139a H 0.3218 0.3749 1.1019 0.071 Uiso 1 1 calc R .
H139b H 0.2568 0.3334 1.1315 0.071 Uiso 1 1 calc R .
C140 C 0.3635(6) 0.2737(6) 1.1471(5) 0.065(3) Uani 1 1 d . U
H140a H 0.3962 0.2981 1.1538 0.078 Uiso 1 1 calc R .
H140b H 0.3321 0.2560 1.1825 0.078 Uiso 1 1 calc R .
O15 O 0.0236(3) 0.7525(3) 0.3632(2) 0.0416(13) Uani 1 1 d . U
C141 C 0.0320(4) 0.7857(4) 0.3064(3) 0.0381(17) Uani 1 1 d . U
H141a H 0.0157 0.8389 0.3029 0.046 Uiso 1 1 calc R .
H141b H 0.0008 0.7708 0.2901 0.046 Uiso 1 1 calc R .
C142 C 0.1184(4) 0.7586(4) 0.2779(3) 0.0313(15) Uani 1 1 d . U
H142a H 0.1346 0.7938 0.2460 0.038 Uiso 1 1 calc R .
H142b H 0.1308 0.7113 0.2665 0.038 Uiso 1 1 calc R .
C143 C 0.1552(5) 0.7525(5) 0.3244(3) 0.0360(18) Uani 1 1 d . U
H143a H 0.2062 0.7173 0.3196 0.043 Uiso 1 1 calc R .
H143b H 0.1596 0.7999 0.3265 0.043 Uiso 1 1 calc R .
C144 C 0.0978(5) 0.7262(5) 0.3748(4) 0.046(2) Uani 1 1 d . U
H14I H 0.1129 0.6728 0.3829 0.055 Uiso 1 1 calc R .
H14J H 0.0961 0.7451 0.4066 0.055 Uiso 1 1 calc R .
O16 O 0.6297(4) 0.1720(5) 0.8528(4) 0.090(2) Uani 1 1 d . U
C145 C 0.6758(6) 0.1794(6) 0.7995(4) 0.062(2) Uani 1 1 d . U
H145a H 0.7297 0.1695 0.7995 0.083 Uiso 1 1 calc R .
H145b H 0.6589 0.2290 0.7802 0.083 Uiso 1 1 calc R .
C146 C 0.6670(7) 0.1243(6) 0.7718(5) 0.068(3) Uani 1 1 d . U
H146a H 0.6259 0.1463 0.7528 0.082 Uiso 1 1 calc R .
H146b H 0.7152 0.1045 0.7455 0.082 Uiso 1 1 calc R .
C147 C 0.6470(7) 0.0669(7) 0.8180(5) 0.072(3) Uani 1 1 d . U
H147a H 0.6187 0.0397 0.8093 0.087 Uiso 1 1 calc R .
H147b H 0.6930 0.0329 0.8284 0.087 Uiso 1 1 calc R .
C148 C 0.5994(8) 0.1097(9) 0.8598(6) 0.106(4) Uani 1 1 d . U
H148a H 0.6000 0.0802 0.8960 0.128 Uiso 1 1 calc R .
H148b H 0.5461 0.1271 0.8567 0.128 Uiso 1 1 calc R .
O17 O 0.8134(4) 0.2049(4) 0.8719(3) 0.072(2) Uani 1 1 d . U
C149 C 0.7632(5) 0.1687(5) 0.9149(4) 0.052(2) Uani 1 1 d . U
H149a H 0.7916 0.1345 0.9406 0.062 Uiso 1 1 calc R .
H149b H 0.7422 0.1414 0.8996 0.062 Uiso 1 1 calc R .
C150 C 0.6964(5) 0.2289(5) 0.9449(4) 0.045(2) Uani 1 1 d . U
H150a H 0.6502 0.2414 0.9318 0.054 Uiso 1 1 calc R .
H150b H 0.6833 0.2130 0.9846 0.054 Uiso 1 1 calc R .
C151 C 0.7302(6) 0.2917(6) 0.9300(4) 0.054(2) Uani 1 1 d . U
H151a H 0.7615 0.2881 0.9544 0.065 Uiso 1 1 calc R .
H151b H 0.6902 0.3384 0.9303 0.065 Uiso 1 1 calc R .
C152 C 0.7796(5) 0.2817(5) 0.8721(4) 0.052(2) Uani 1 1 d . U
H152a H 0.7478 0.3021 0.8459 0.062 Uiso 1 1 calc R .
H152b H 0.8199 0.3067 0.8617 0.062 Uiso 1 1 calc R .
O18 O 0.6215(5) 1.0099(4) 0.7017(4) 0.086(2) Uani 1 1 d . U
C153 C 0.6718(7) 0.9379(6) 0.7079(5) 0.067(3) Uani 1 1 d . U
H153a H 0.6871 0.9265 0.7422 0.081 Uiso 1 1 calc R .
H153b H 0.7183 0.9326 0.6774 0.081 Uiso 1 1 calc R .
C154 C 0.6266(10) 0.8890(7) 0.7084(11) 0.166(8) Uani 1 1 d . U
H154a H 0.6429 0.8723 0.6730 0.199 Uiso 1 1 calc R .
H154b H 0.6339 0.8464 0.7370 0.199 Uiso 1 1 calc R .
C155 C 0.5459(10) 0.9324(8) 0.7192(11) 0.178(10) Uani 1 1 d . U
H155a H 0.5227 0.9297 0.6915 0.214 Uiso 1 1 calc R .
H155b H 0.5171 0.9131 0.7552 0.214 Uiso 1 1 calc R .
C156 C 0.5422(8) 1.0069(7) 0.7179(6) 0.102(4) Uani 1 1 d . U
H156a H 0.5159 1.0212 0.7540 0.122 Uiso 1 1 calc R .
H156b H 0.5142 1.0396 0.6914 0.122 Uiso 1 1 calc R .
O19 O 0.3044(10) 0.1405(8) 0.8719(5) 0.201(6) Uani 1 1 d D U
C157 C 0.2458(10) 0.1170(10) 0.8609(7) 0.161(7) Uani 1 1 d D U
H157a H 0.1947 0.1517 0.8698 0.193 Uiso 1 1 calc R .
H157b H 0.2433 0.0685 0.8812 0.193 Uiso 1 1 calc R .
C158 C 0.2767(10) 0.1165(10) 0.7997(6) 0.129(6) Uani 1 1 d D U
H158a H 0.2948 0.0658 0.7934 0.155 Uiso 1 1 calc R .
H158b H 0.2341 0.1415 0.7824 0.155 Uiso 1 1 calc R .
C159 C 0.3417(13) 0.1517(15) 0.7713(7) 0.196(12) Uani 1 1 d D U
H159a H 0.3875 0.1183 0.7516 0.235 Uiso 1 1 calc R .
H159b H 0.3259 0.1967 0.7464 0.235 Uiso 1 1 calc R .
C160 C 0.3529(12) 0.1658(11) 0.8211(6) 0.156(7) Uani 1 1 d D U
H160a H 0.4068 0.1425 0.8219 0.187 Uiso 1 1 calc R .
H160b H 0.3437 0.2184 0.8181 0.187 Uiso 1 1 calc R .
O20 O 0.4245(10) 0.9290(11) 0.8947(6) 0.223(8) Uani 1 1 d D U
C161 C 0.3737(12) 0.9153(14) 0.9475(7) 0.180(9) Uani 1 1 d D U
H161a H 0.3734 0.8641 0.9573 0.216 Uiso 1 1 calc R .
H161b H 0.3210 0.9462 0.9490 0.216 Uiso 1 1 calc R .
C162 C 0.4081(12) 0.9347(12) 0.9841(8) 0.180(8) Uani 1 1 d D U
H162a H 0.4415 0.8904 1.0002 0.216 Uiso 1 1 calc R .
H162b H 0.3669 0.9564 1.0140 0.216 Uiso 1 1 calc R .
C163 C 0.4541(13) 0.9875(13) 0.9529(6) 0.181(9) Uani 1 1 d D U
H163a H 0.4990 0.9792 0.9666 0.217 Uiso 1 1 calc R .
H163b H 0.4227 1.0381 0.9541 0.217 Uiso 1 1 calc R .
C164 C 0.4776(8) 0.9683(8) 0.8952(6) 0.111(4) Uani 1 1 d D U
H164a H 0.4737 1.0127 0.8678 0.133 Uiso 1 1 calc R .
H164b H 0.5309 0.9375 0.8869 0.133 Uiso 1 1 calc R .

loop_
_atom_site_aniso_label
_atom_site_aniso_U_11
_atom_site_aniso_U_22
_atom_site_aniso_U_33
_atom_site_aniso_U_23
_atom_site_aniso_U_13
_atom_site_aniso_U_12
Ce1 0.01248(17) 0.01350(17) 0.00932(19) -0.00249(14) -0.00265(14) -0.00529(14)
Ce2 0.01041(17) 0.01470(18) 0.00920(19) -0.00287(14) -0.00294(14) -0.00284(14)
Ce3 0.01185(17) 0.01201(17) 0.01097(19) -0.00202(14) -0.00366(14) -0.00341(14)
Ce4 0.01153(17) 0.01397(17) 0.01140(19) -0.00351(14) -0.00245(14) -0.00392(14)
Rb1 0.0132(3) 0.0153(3) 0.0124(3) -0.0045(3) -0.0042(3) -0.0032(2)
Rb2 0.0142(3) 0.0144(3) 0.0121(3) -0.0014(3) -0.0052(3) -0.0051(3)
Rb3 0.0139(3) 0.0143(3) 0.0109(3) -0.0022(2) -0.0031(2) -0.0032(2)
Rb4 0.0157(3) 0.0141(3) 0.0126(3) -0.0030(2) -0.0032(3) -0.0058(2)
O21 0.011(2) 0.013(2) 0.014(3) -0.0040(19) -0.0022(19) -0.0036(18)
O22 0.015(2) 0.020(2) 0.009(2) -0.0018(19) -0.0027(19) -0.0070(19)
O23 0.015(2) 0.011(2) 0.013(2) -0.0030(18) -0.0038(19) -0.0025(18)
O24 0.020(2) 0.008(2) 0.011(2) -0.0037(18) -0.007(2) -0.0008(18)
O1 0.020(2) 0.018(2) 0.016(3) -0.001(2) -0.004(2) -0.013(2)
O2 0.017(2) 0.016(2) 0.017(3) -0.006(2) -0.008(2) -0.0032(19)
O3 0.013(2) 0.018(2) 0.013(2) -0.0037(18) -0.0025(19) -0.0088(18)
O4 0.018(2) 0.017(2) 0.010(3) -0.0020(19) -0.004(2) -0.0002(19)
O5 0.013(2) 0.023(2) 0.007(2) -0.0012(19) -0.0062(18) -0.0055(19)
O6 0.016(2) 0.017(2) 0.018(3) -0.0029(19) -0.007(2) -0.0045(19)
O7 0.021(2) 0.011(2) 0.017(2) 0.0043(18) -0.0063(19) -0.0097(18)
O8 0.017(2) 0.015(2) 0.011(2) 0.0002(18) -0.0042(18) -0.0011(18)
O9 0.016(2) 0.016(2) 0.015(3) 0.000(2) -0.001(2) -0.006(2)
O10 0.015(2) 0.014(2) 0.022(3) -0.0081(19) -0.0053(19) -0.0008(18)
O11 0.019(2) 0.020(2) 0.010(2) -0.0107(19) 0.0004(19) -0.0048(19)
O12 0.014(2) 0.011(2) 0.011(2) -0.0049(18) 0.0035(19) -0.0024(18)
N1 0.019(3) 0.021(3) 0.011(3) -0.004(2) -0.002(2) -0.010(2)
N2 0.010(3) 0.010(3) 0.013(3) -0.006(2) -0.002(2) 0.000(2)
N3 0.009(3) 0.017(3) 0.016(3) -0.007(2) -0.007(2) -0.002(2)
N4 0.016(3) 0.015(3) 0.011(3) -0.001(2) -0.003(2) -0.007(2)
N5 0.007(2) 0.020(3) 0.020(3) -0.007(2) -0.004(2) 0.001(2)
N6 0.013(3) 0.019(3) 0.007(3) -0.001(2) -0.008(2) 0.000(2)
N7 0.009(3) 0.019(3) 0.013(3) -0.003(2) -0.002(2) -0.005(2)
N8 0.008(2) 0.020(3) 0.010(3) -0.002(2) -0.003(2) -0.004(2)
N9 0.013(3) 0.009(2) 0.015(3) 0.000(2) -0.004(2) -0.004(2)
N10 0.022(3) 0.008(2) 0.013(3) -0.001(2) -0.009(2) -0.003(2)
N11 0.013(3) 0.017(3) 0.010(3) -0.001(2) -0.004(2) -0.005(2)
N12 0.012(2) 0.008(2) 0.013(3) -0.001(2) -0.004(2) -0.0051(19)
N13 0.021(3) 0.012(3) 0.016(3) -0.005(2) -0.006(2) -0.004(2)
N14 0.020(3) 0.016(3) 0.007(3) -0.008(2) -0.001(2) -0.003(2)
N15 0.015(3) 0.012(3) 0.010(3) -0.002(2) 0.001(2) -0.007(2)
N16 0.015(3) 0.015(3) 0.015(3) -0.001(2) -0.006(2) -0.004(2)
C1 0.021(3) 0.012(3) 0.016(3) -0.002(3) -0.002(3) -0.010(3)
C2 0.025(3) 0.021(3) 0.007(3) -0.002(3) 0.001(3) -0.016(3)
C3 0.026(4) 0.035(4) 0.025(4) -0.001(3) -0.007(3) -0.020(3)
C4 0.021(4) 0.038(5) 0.028(4) -0.008(3) 0.004(3) -0.011(3)
C5 0.020(4) 0.021(4) 0.021(4) -0.003(3) 0.001(3) -0.005(3)
C6 0.024(4) 0.024(4) 0.016(4) 0.000(3) -0.001(3) -0.011(3)
C7 0.023(3) 0.015(3) 0.012(3) 0.003(3) -0.001(3) -0.013(3)
C8 0.023(4) 0.024(4) 0.014(4) -0.001(3) 0.000(3) -0.010(3)
C9 0.027(4) 0.042(4) 0.012(3) 0.006(3) -0.007(3) -0.013(3)
C10 0.025(4) 0.027(4) 0.018(4) 0.001(3) -0.008(3) -0.004(3)
C11 0.043(5) 0.018(4) 0.027(4) 0.004(3) -0.013(3) -0.010(3)
C12 0.018(3) 0.016(3) 0.014(3) -0.006(3) -0.003(3) -0.009(3)
C13 0.023(3) 0.014(3) 0.012(3) -0.004(3) -0.004(3) -0.006(3)
C14 0.027(4) 0.024(4) 0.022(4) -0.008(3) 0.000(3) -0.011(3)
C15 0.040(5) 0.007(3) 0.031(4) 0.001(3) -0.005(3) -0.005(3)
C16 0.033(4) 0.011(3) 0.024(4) -0.001(3) -0.011(3) 0.002(3)
C17 0.025(4) 0.015(3) 0.017(4) -0.004(3) -0.003(3) -0.004(3)
C18 0.021(4) 0.015(3) 0.015(4) -0.003(3) -0.005(3) -0.002(3)
C19 0.014(3) 0.019(3) 0.009(4) -0.003(3) -0.001(3) -0.007(3)
C20 0.022(4) 0.018(3) 0.013(4) 0.002(3) -0.001(3) -0.011(3)
C21 0.021(3) 0.011(3) 0.018(4) -0.005(3) -0.004(3) -0.005(3)
C22 0.017(4) 0.020(4) 0.013(4) 0.000(3) -0.004(3) -0.009(3)
C23 0.014(3) 0.020(3) 0.022(4) -0.008(3) -0.006(3) -0.007(3)
C24 0.007(3) 0.023(3) 0.017(4) -0.008(3) -0.003(3) -0.001(3)
C25 0.020(3) 0.019(3) 0.023(4) -0.010(3) -0.011(3) -0.002(3)
C26 0.020(4) 0.030(4) 0.008(3) -0.006(3) -0.008(3) 0.003(3)
C27 0.015(3) 0.027(4) 0.015(4) -0.004(3) -0.005(3) 0.000(3)
C28 0.020(4) 0.017(3) 0.024(4) -0.001(3) -0.007(3) -0.005(3)
C29 0.008(3) 0.018(3) 0.013(3) -0.010(3) -0.004(2) -0.002(2)
C30 0.015(3) 0.025(4) 0.012(3) -0.011(3) -0.001(3) -0.004(3)
C31 0.029(4) 0.021(4) 0.025(4) -0.008(3) -0.005(3) -0.003(3)
C32 0.025(4) 0.018(3) 0.017(4) -0.006(3) -0.005(3) -0.008(3)
C33 0.013(3) 0.035(4) 0.021(4) -0.015(3) 0.002(3) -0.005(3)
C34 0.012(3) 0.019(3) 0.024(4) -0.009(3) -0.007(3) -0.002(3)
C35 0.011(3) 0.026(4) 0.022(4) -0.010(3) -0.004(3) -0.004(3)
C36 0.013(3) 0.026(4) 0.024(4) -0.008(3) -0.002(3) -0.002(3)
C37 0.012(3) 0.037(4) 0.023(4) -0.018(3) 0.004(3) -0.008(3)
C38 0.035(4) 0.017(3) 0.019(4) -0.002(3) -0.004(3) -0.013(3)
C39 0.022(4) 0.019(3) 0.017(4) -0.009(3) -0.005(3) -0.003(3)
C40 0.013(3) 0.020(3) 0.016(3) -0.012(3) 0.000(3) -0.006(3)
C41 0.015(3) 0.017(3) 0.021(4) -0.008(3) -0.006(3) -0.006(3)
C42 0.018(3) 0.037(4) 0.027(4) -0.014(3) -0.006(3) -0.013(3)
C43 0.012(3) 0.036(4) 0.021(4) -0.013(3) 0.003(3) -0.010(3)
C44 0.027(4) 0.021(4) 0.029(4) -0.009(3) -0.009(3) -0.007(3)
C45 0.012(3) 0.020(3) 0.014(3) -0.002(3) -0.006(3) 0.000(3)
C46 0.022(4) 0.018(3) 0.013(4) 0.000(3) -0.002(3) -0.004(3)
C47 0.019(3) 0.022(4) 0.028(4) -0.005(3) -0.004(3) 0.001(3)
C48 0.036(4) 0.015(4) 0.040(5) -0.003(3) -0.005(4) -0.005(3)
C49 0.022(4) 0.023(4) 0.037(5) -0.004(3) 0.002(3) -0.012(3)
C50 0.019(3) 0.021(4) 0.016(4) -0.007(3) 0.003(3) -0.008(3)
C51 0.020(3) 0.015(3) 0.005(3) -0.003(3) -0.004(3) -0.002(3)
C52 0.010(3) 0.015(3) 0.011(4) -0.002(3) 0.000(3) -0.001(3)
C53 0.016(3) 0.021(3) 0.013(4) 0.001(3) -0.002(3) -0.012(3)
C54 0.013(3) 0.019(3) 0.023(4) -0.013(3) -0.006(3) 0.001(3)
C55 0.015(3) 0.021(3) 0.010(4) -0.004(3) -0.006(3) -0.003(3)
C56 0.010(3) 0.019(3) 0.011(3) -0.004(3) -0.002(2) -0.001(2)
C57 0.013(3) 0.024(3) 0.014(4) 0.001(3) -0.007(3) -0.012(3)
C58 0.019(3) 0.020(3) 0.019(4) 0.000(3) -0.010(3) -0.009(3)
C59 0.026(4) 0.026(4) 0.018(4) -0.002(3) -0.008(3) -0.013(3)
C60 0.020(3) 0.021(3) 0.020(4) -0.012(3) -0.002(3) -0.006(3)
C61 0.014(3) 0.018(3) 0.014(3) -0.003(3) -0.006(3) -0.009(3)
C62 0.012(3) 0.020(3) 0.018(4) -0.009(3) 0.002(3) -0.010(3)
C63 0.023(4) 0.018(3) 0.019(4) -0.003(3) -0.006(3) -0.009(3)
C64 0.035(4) 0.022(4) 0.017(4) -0.002(3) -0.006(3) -0.018(3)
C65 0.024(3) 0.025(3) 0.012(3) 0.002(3) -0.007(3) -0.010(3)
C66 0.022(4) 0.030(4) 0.016(4) 0.006(3) -0.003(3) -0.011(3)
C67 0.016(3) 0.013(3) 0.015(3) -0.004(2) -0.003(2) -0.006(2)
C68 0.009(3) 0.011(3) 0.016(3) -0.005(2) -0.002(2) -0.003(2)
C69 0.019(3) 0.015(3) 0.018(3) -0.006(2) 0.000(3) -0.010(3)
C70 0.017(3) 0.015(3) 0.024(4) -0.004(3) -0.001(3) -0.006(2)
C71 0.011(3) 0.017(3) 0.033(4) -0.007(3) -0.007(3) -0.002(2)
C72 0.018(3) 0.016(3) 0.019(3) 0.000(3) -0.006(3) -0.005(2)
C73 0.018(3) 0.009(3) 0.016(3) -0.001(2) -0.005(2) -0.009(2)
C74 0.015(3) 0.015(3) 0.014(3) -0.004(2) -0.002(2) -0.006(2)
C75 0.031(4) 0.027(4) 0.013(3) -0.006(3) -0.007(3) -0.014(3)
C76 0.020(3) 0.021(3) 0.014(3) -0.003(3) -0.004(3) -0.004(3)
C77 0.027(4) 0.018(3) 0.027(4) -0.012(3) -0.002(3) -0.004(3)
C78 0.015(3) 0.013(3) 0.011(3) 0.001(2) -0.005(2) 0.000(2)
C79 0.015(3) 0.011(3) 0.020(3) -0.002(2) -0.009(3) -0.001(2)
C80 0.024(3) 0.014(3) 0.028(4) 0.002(3) -0.013(3) -0.009(3)
C81 0.020(3) 0.013(3) 0.051(5) -0.007(3) -0.019(3) -0.001(3)
C82 0.015(3) 0.019(3) 0.047(5) -0.020(3) -0.018(3) 0.011(3)
C83 0.023(3) 0.016(3) 0.015(3) -0.001(3) -0.012(3) -0.003(3)
C84 0.020(3) 0.007(3) 0.014(3) 0.000(2) -0.010(3) 0.002(2)
C85 0.012(3) 0.011(3) 0.017(3) -0.006(3) 0.000(2) -0.003(2)
C86 0.020(3) 0.018(3) 0.024(4) -0.003(3) -0.010(3) -0.006(3)
C87 0.020(3) 0.015(3) 0.019(3) 0.000(3) -0.008(3) -0.006(3)
C88 0.021(3) 0.019(3) 0.022(3) -0.004(3) -0.016(3) -0.002(2)
C89 0.015(3) 0.014(3) 0.010(3) -0.002(2) -0.002(2) -0.003(2)
C90 0.012(3) 0.013(3) 0.013(3) -0.008(3) -0.002(2) 0.003(2)
C91 0.024(3) 0.013(3) 0.013(3) -0.001(2) -0.006(3) -0.001(3)
C92 0.023(4) 0.025(4) 0.019(4) -0.004(3) -0.015(3) 0.000(3)
C93 0.015(3) 0.022(4) 0.025(4) -0.009(3) -0.004(3) -0.007(3)
C94 0.011(3) 0.011(3) 0.018(4) -0.006(3) -0.002(3) -0.002(3)
C95 0.010(3) 0.020(3) 0.010(3) -0.005(3) 0.000(3) -0.005(3)
C96 0.020(4) 0.017(3) 0.012(4) -0.003(3) -0.003(3) -0.007(3)
C97 0.015(3) 0.012(3) 0.020(4) -0.003(3) -0.006(3) 0.002(3)
C98 0.026(4) 0.022(4) 0.015(4) -0.005(3) -0.011(3) -0.003(3)
C99 0.016(3) 0.018(3) 0.032(5) -0.008(3) -0.009(3) -0.003(3)
C100 0.014(3) 0.015(3) 0.019(3) -0.004(3) -0.003(3) -0.001(2)
C101 0.016(3) 0.013(3) 0.022(4) -0.003(3) -0.003(3) -0.002(2)
C102 0.013(3) 0.024(4) 0.035(4) -0.002(3) -0.001(3) -0.004(3)
C103 0.014(3) 0.040(4) 0.035(4) -0.003(3) 0.000(3) -0.009(3)
C104 0.024(4) 0.032(4) 0.040(5) 0.004(4) -0.016(4) -0.015(3)
C105 0.027(4) 0.021(3) 0.019(4) 0.002(3) -0.012(3) -0.007(3)
C106 0.013(3) 0.017(3) 0.019(3) 0.000(3) -0.003(3) -0.008(2)
C107 0.022(3) 0.016(3) 0.018(3) -0.004(3) -0.001(3) -0.006(3)
C108 0.025(4) 0.025(4) 0.028(4) 0.000(3) -0.011(3) -0.012(3)
C109 0.023(4) 0.023(4) 0.019(4) -0.005(3) -0.006(3) -0.008(3)
C110 0.034(4) 0.018(3) 0.024(4) -0.003(3) -0.007(3) -0.002(3)
C111 0.016(3) 0.014(3) 0.018(3) -0.009(3) -0.004(3) -0.002(2)
C112 0.024(3) 0.015(3) 0.013(3) -0.005(2) -0.005(3) -0.008(3)
C113 0.013(3) 0.023(3) 0.021(3) -0.010(3) -0.003(3) -0.003(3)
C114 0.032(4) 0.013(3) 0.026(4) -0.010(3) -0.012(3) 0.000(3)
C115 0.030(4) 0.018(3) 0.015(3) 0.002(3) -0.008(3) -0.007(3)
C116 0.019(3) 0.017(3) 0.020(3) 0.000(3) -0.007(3) -0.007(3)
C117 0.018(3) 0.015(3) 0.014(3) -0.004(2) -0.004(2) -0.009(2)
C118 0.017(3) 0.023(4) 0.017(3) -0.003(3) -0.007(3) -0.003(3)
C119 0.024(4) 0.023(4) 0.028(4) 0.002(3) -0.005(3) -0.013(3)
C120 0.022(4) 0.018(3) 0.023(4) 0.000(3) -0.011(3) -0.002(3)
C121 0.033(4) 0.033(4) 0.020(4) -0.014(3) -0.015(3) 0.001(3)
C122 0.017(3) 0.010(3) 0.014(3) -0.003(2) 0.000(2) -0.003(2)
C123 0.011(3) 0.020(3) 0.019(3) -0.001(3) -0.001(3) -0.007(3)
C124 0.023(3) 0.023(3) 0.016(3) -0.008(3) -0.001(3) -0.008(3)
C125 0.029(4) 0.020(3) 0.018(4) 0.002(3) -0.012(3) -0.010(3)
C126 0.025(4) 0.017(3) 0.015(4) 0.000(3) -0.005(3) -0.011(3)
C127 0.016(3) 0.016(3) 0.019(4) -0.001(3) -0.006(3) -0.005(3)
C128 0.018(3) 0.017(3) 0.006(3) 0.001(3) -0.001(3) -0.010(3)
C129 0.013(3) 0.017(3) 0.017(4) -0.003(3) -0.001(3) -0.009(3)
C130 0.020(4) 0.023(4) 0.019(4) -0.010(3) -0.004(3) -0.004(3)
C131 0.028(4) 0.021(4) 0.019(4) -0.006(3) -0.007(3) -0.010(3)
C132 0.014(3) 0.026(4) 0.016(4) -0.006(3) 0.004(3) -0.010(3)
O13 0.037(3) 0.038(3) 0.038(3) -0.015(2) -0.005(2) -0.019(3)
C133 0.021(3) 0.029(3) 0.034(4) -0.013(3) -0.012(3) 0.007(3)
C134 0.039(5) 0.040(4) 0.044(4) -0.020(3) 0.005(4) -0.016(4)
C135 0.028(4) 0.037(4) 0.052(4) -0.023(3) -0.013(3) -0.005(3)
C136 0.023(4) 0.032(4) 0.036(4) -0.012(3) -0.011(3) -0.003(3)
O14 0.045(4) 0.046(4) 0.061(4) -0.011(3) -0.013(3) -0.017(3)
C137 0.042(4) 0.040(4) 0.048(4) -0.007(3) -0.013(3) -0.024(4)
C138 0.053(5) 0.043(5) 0.068(6) 0.011(4) -0.017(4) -0.026(4)
C139 0.032(5) 0.053(5) 0.083(6) -0.006(4) 0.000(4) -0.019(4)
C140 0.050(5) 0.078(6) 0.084(6) -0.048(5) -0.033(5) 0.002(5)
O15 0.033(3) 0.052(4) 0.040(3) -0.001(3) -0.008(2) -0.019(3)
C141 0.038(4) 0.032(4) 0.045(4) 0.003(3) -0.013(3) -0.015(3)
C142 0.032(3) 0.024(4) 0.040(4) -0.006(3) -0.009(3) -0.011(3)
C143 0.037(4) 0.029(4) 0.046(4) 0.004(3) -0.019(3) -0.012(3)
C144 0.052(4) 0.051(5) 0.043(4) -0.001(4) -0.017(3) -0.024(4)
O16 0.062(5) 0.122(6) 0.086(5) -0.064(5) -0.006(4) -0.002(4)
C145 0.054(5) 0.061(5) 0.072(5) -0.036(4) -0.017(4) 0.004(4)
C146 0.090(8) 0.059(6) 0.057(5) -0.014(4) -0.026(5) -0.013(5)
C147 0.076(7) 0.074(6) 0.060(6) -0.006(4) -0.022(5) -0.013(5)
C148 0.087(8) 0.123(9) 0.093(7) -0.042(6) 0.013(6) -0.024(7)
O17 0.064(4) 0.070(4) 0.056(4) 0.002(3) -0.006(3) -0.005(3)
C149 0.057(5) 0.055(5) 0.035(4) -0.008(3) -0.012(4) -0.004(4)
C150 0.034(4) 0.044(4) 0.050(5) -0.005(4) -0.008(3) -0.007(3)
C151 0.052(5) 0.057(5) 0.060(5) 0.003(4) -0.019(4) -0.027(4)
C152 0.046(5) 0.052(5) 0.052(5) 0.010(4) -0.020(4) -0.013(4)
O18 0.106(6) 0.063(4) 0.097(6) 0.008(4) -0.036(5) -0.041(4)
C153 0.098(7) 0.058(5) 0.059(6) 0.018(5) -0.041(5) -0.038(5)
C154 0.101(8) 0.066(6) 0.37(3) -0.031(10) -0.119(11) -0.025(6)
C155 0.106(8) 0.052(7) 0.40(3) -0.011(10) -0.110(11) -0.025(6)
C156 0.107(7) 0.066(6) 0.121(11) 0.016(7) -0.025(6) -0.037(5)
O19 0.375(18) 0.167(12) 0.131(8) -0.035(8) -0.049(9) -0.171(12)
C157 0.246(16) 0.105(13) 0.143(11) -0.049(10) -0.015(10) -0.075(12)
C158 0.147(13) 0.127(13) 0.139(10) -0.043(10) -0.033(9) -0.058(11)
C159 0.240(19) 0.30(3) 0.132(10) -0.048(10) -0.039(10) -0.18(2)
C160 0.262(17) 0.135(16) 0.129(9) -0.013(10) -0.069(11) -0.115(14)
O20 0.199(14) 0.37(2) 0.177(11) -0.057(12) -0.018(9) -0.189(16)
C161 0.157(15) 0.24(2) 0.140(12) 0.007(13) -0.020(11) -0.100(17)
C162 0.152(17) 0.21(2) 0.157(11) -0.042(11) -0.023(10) -0.029(14)
C163 0.23(2) 0.25(2) 0.127(11) -0.032(12) -0.072(11) -0.112(17)
C164 0.093(9) 0.129(12) 0.124(9) -0.002(8) -0.060(8) -0.033(8)

loop_
_atom_type_symbol
_atom_type_description
_atom_type_scat_dispersion_real
_atom_type_scat_dispersion_imag
_atom_type_scat_source
C C 0.0033 0.0016 'International Tables Vol C Tables 4.2.6.8 and 6.1.1.4'
H H 0.0000 0.0000 'International Tables Vol C Tables 4.2.6.8 and 6.1.1.4'
Ce Ce -0.2486 2.6331 'International Tables Vol C Tables 4.2.6.8 and 6.1.1.4'
N N 0.0061 0.0033 'International Tables Vol C Tables 4.2.6.8 and 6.1.1.4'
O O 0.0106 0.0060 'International Tables Vol C Tables 4.2.6.8 and 6.1.1.4'
Rb Rb -0.9393 2.9676 'International Tables Vol C Tables 4.2.6.8 and 6.1.1.4'

loop_
_geom_angle_atom_site_label_1
_geom_angle_atom_site_label_2
_geom_angle_atom_site_label_3
_geom_angle
O21 Ce1 O1 83.50(18)
O21 Ce1 O2 83.02(18)
O21 Ce1 O3 83.17(17)
O21 Ce1 N1 113.04(18)
O21 Ce1 N2 111.94(18)
O21 Ce1 N3 112.52(17)
O1 Ce1 O3 117.95(17)
O1 Ce1 N1 32.98(16)
O1 Ce1 N2 134.51(17)
O1 Ce1 N3 106.17(17)
O2 Ce1 O1 118.97(17)
O2 Ce1 O3 118.97(17)
O2 Ce1 N1 106.82(17)
O2 Ce1 N2 32.57(15)
O2 Ce1 N3 133.86(17)
O3 Ce1 N1 133.16(17)
O3 Ce1 N2 106.54(17)
O3 Ce1 N3 32.56(15)
N1 Ce1 N3 105.84(17)
N2 Ce1 N1 106.78(17)
N2 Ce1 N3 106.22(17)
O22 Ce2 O4 83.65(18)
O22 Ce2 O5 83.02(18)
O22 Ce2 O6 84.28(18)
O22 Ce2 N5 112.53(18)
O22 Ce2 N6 111.87(18)
O22 Ce2 N7 113.13(18)
O4 Ce2 O5 120.21(17)
O4 Ce2 O6 117.30(17)
O4 Ce2 N5 32.61(17)
O4 Ce2 N6 135.53(17)
O4 Ce2 N7 104.95(17)
O5 Ce2 N5 107.49(17)
O5 Ce2 N6 32.48(15)
O5 Ce2 N7 133.75(16)
O6 Ce2 O5 118.86(17)
O6 Ce2 N5 132.45(17)
O6 Ce2 N6 105.88(17)
O6 Ce2 N7 32.27(16)
N5 Ce2 N6 107.63(18)
N5 Ce2 N7 105.20(17)
N6 Ce2 N7 105.98(17)
O23 Ce3 O7 83.10(17)
O23 Ce3 O8 82.67(17)
O23 Ce3 O9 81.99(18)
O23 Ce3 N9 112.34(17)
O23 Ce3 N10 111.78(18)
O23 Ce3 N11 111.79(18)
O7 Ce3 O9 118.55(16)
O7 Ce3 N9 32.31(15)
O7 Ce3 N10 131.36(16)
O7 Ce3 N11 108.91(16)
O8 Ce3 O7 115.72(16)
O8 Ce3 O9 120.79(16)
O8 Ce3 N9 104.88(16)
O8 Ce3 N10 32.53(16)
O8 Ce3 N11 134.49(16)
O9 Ce3 N9 133.78(16)
O9 Ce3 N10 109.48(16)
O9 Ce3 N11 32.25(16)
N9 Ce3 N10 105.14(15)
N9 Ce3 N11 108.05(16)
N10 Ce3 N11 107.38(16)
O24 Ce4 O10 83.24(17)
O24 Ce4 O11 82.37(17)
O24 Ce4 O12 82.17(17)
O24 Ce4 N13 112.21(17)
O24 Ce4 N14 111.66(17)
O24 Ce4 N15 111.96(18)
O10 Ce4 O11 121.99(17)
O10 Ce4 O12 115.41(16)
O10 Ce4 N13 32.50(15)
O10 Ce4 N14 134.74(16)
O10 Ce4 N15 104.90(16)
O11 Ce4 N13 110.08(16)
O11 Ce4 N14 31.59(15)
O11 Ce4 N15 132.55(16)
O12 Ce4 O11 117.68(16)
O12 Ce4 N13 131.64(16)
O12 Ce4 N14 109.01(16)
O12 Ce4 N15 32.61(16)
N13 Ce4 N14 107.42(15)
N15 Ce4 N13 105.49(17)
N15 Ce4 N14 107.76(16)
O21 Rb1 O22 78.34(13)
O21 Rb1 O24 77.94(13)
O21 Rb1 O1 58.27(13)
O21 Rb1 O5 119.53(13)
O21 Rb1 O12 126.57(13)
O22 Rb1 O24 79.41(13)
O22 Rb1 O1 125.21(14)
O22 Rb1 O5 58.23(13)
O22 Rb1 O12 117.36(13)
O24 Rb1 O1 117.51(13)
O24 Rb1 O5 125.54(13)
O24 Rb1 O12 58.25(13)
O1 Rb1 O5 114.68(13)
O12 Rb1 O1 115.13(13)
O12 Rb1 O5 110.82(13)
O21 Rb2 O2 58.03(13)
O21 Rb2 O4 126.27(13)
O21 Rb2 O9 116.12(13)
O22 Rb2 O21 78.22(13)
O22 Rb2 O23 79.03(14)
O22 Rb2 O2 117.95(14)
O22 Rb2 O4 58.39(13)
O22 Rb2 O9 126.72(13)
O23 Rb2 O21 76.54(13)
O23 Rb2 O2 123.34(13)
O23 Rb2 O4 119.23(13)
O23 Rb2 O9 58.24(13)
O2 Rb2 O4 114.69(13)
O9 Rb2 O2 112.00(13)
O9 Rb2 O4 114.96(13)
O22 Rb3 O23 78.29(13)
O22 Rb3 O6 59.32(13)
O22 Rb3 O7 118.46(13)
O22 Rb3 O11 127.57(13)
O23 Rb3 O6 126.14(13)
O23 Rb3 O7 59.17(13)
O23 Rb3 O11 116.85(13)
O24 Rb3 O22 79.90(13)
O24 Rb3 O23 77.32(12)
O24 Rb3 O6 121.01(13)
O24 Rb3 O7 124.54(13)
O24 Rb3 O11 58.38(12)
O7 Rb3 O6 112.36(13)
O7 Rb3 O11 111.34(13)
O11 Rb3 O6 115.13(13)
O21 Rb4 O3 58.71(13)
O21 Rb4 O8 126.57(13)
O21 Rb4 O10 115.85(13)
O23 Rb4 O21 76.89(13)
O23 Rb4 O3 117.07(13)
O23 Rb4 O8 58.57(13)
O23 Rb4 O10 127.83(13)
O24 Rb4 O21 78.73(13)
O24 Rb4 O23 78.05(12)
O24 Rb4 O3 126.57(13)
O24 Rb4 O8 115.18(13)
O24 Rb4 O10 57.95(13)
O3 Rb4 O8 115.83(13)
O3 Rb4 O10 111.56(12)
O8 Rb4 O10 114.47(12)
Ce1 O21 Rb1 117.7(2)
Ce1 O21 Rb2 117.1(2)
Ce1 O21 Rb4 116.74(19)
Rb1 O21 Rb2 100.18(14)
Rb1 O21 Rb4 100.47(14)
Rb4 O21 Rb2 101.67(14)
Ce2 O22 Rb1 118.3(2)
Ce2 O22 Rb2 118.4(2)
Ce2 O22 Rb3 116.00(19)
Rb1 O22 Rb3 99.40(15)
Rb2 O22 Rb1 101.20(14)
Rb2 O22 Rb3 100.22(15)
Ce3 O23 Rb2 117.8(2)
Ce3 O23 Rb3 115.61(18)
Ce3 O23 Rb4 117.03(19)
Rb2 O23 Rb3 99.78(14)
Rb4 O23 Rb2 102.90(14)
Rb4 O23 Rb3 100.91(15)
Ce4 O24 Rb1 116.59(19)
Ce4 O24 Rb3 117.35(19)
Ce4 O24 Rb4 118.55(19)
Rb3 O24 Rb1 98.91(14)
Rb4 O24 Rb1 100.47(14)
Rb4 O24 Rb3 101.69(15)
Ce1 O1 Rb1 99.94(15)
N1 O1 Ce1 89.1(3)
N1 O1 Rb1 147.2(4)
Ce1 O2 Rb2 101.43(16)
N2 O2 Ce1 89.2(3)
N2 O2 Rb2 146.2(4)
Ce1 O3 Rb4 100.87(15)
N3 O3 Ce1 89.5(3)
N3 O3 Rb4 147.6(3)
Ce2 O4 Rb2 99.21(16)
N5 O4 Ce2 88.6(3)
N5 O4 Rb2 147.4(3)
Ce2 O5 Rb1 99.90(15)
N6 O5 Ce2 88.3(3)
N6 O5 Rb1 146.5(4)
Ce2 O6 Rb3 100.13(15)
N7 O6 Ce2 89.4(3)
N7 O6 Rb3 148.5(4)
Ce3 O7 Rb3 101.56(15)
N9 O7 Ce3 89.6(3)
N9 O7 Rb3 147.5(3)
Ce3 O8 Rb4 100.91(15)
N10 O8 Ce3 89.6(3)
N10 O8 Rb4 145.3(3)
Ce3 O9 Rb2 100.96(17)
N11 O9 Ce3 89.4(3)
N11 O9 Rb2 148.4(3)
Ce4 O10 Rb4 98.97(15)
N13 O10 Ce4 90.0(3)
N13 O10 Rb4 143.8(3)
Ce4 O11 Rb3 100.75(15)
N14 O11 Ce4 92.5(3)
N14 O11 Rb3 147.2(3)
Ce4 O12 Rb1 102.33(16)
N15 O12 Ce4 89.0(3)
N15 O12 Rb1 147.9(3)
O1 N1 Ce1 58.0(3)
O1 N1 C8 107.7(5)
C7 N1 Ce1 115.5(4)
C7 N1 O1 107.2(5)
C7 N1 C8 116.2(5)
C8 N1 Ce1 128.2(4)
O2 N2 Ce1 58.2(3)
O2 N2 C18 107.5(5)
O2 N2 C19 108.2(5)
C18 N2 Ce1 117.1(4)
C18 N2 C19 114.8(5)
C19 N2 Ce1 128.0(4)
O3 N3 Ce1 57.9(3)
O3 N3 C29 106.6(5)
O3 N3 C30 107.8(5)
C29 N3 Ce1 114.3(4)
C29 N3 C30 115.6(5)
C30 N3 Ce1 130.0(4)
C12 N4 C1 107.5(5)
C23 N4 C1 107.9(5)
C23 N4 C12 108.2(5)
O4 N5 Ce2 58.8(3)
O4 N5 C40 107.4(5)
O4 N5 C41 107.7(5)
C40 N5 Ce2 117.0(4)
C40 N5 C41 115.1(5)
C41 N5 Ce2 127.8(4)
O5 N6 Ce2 59.2(3)
O5 N6 C51 106.7(5)
O5 N6 C52 108.5(5)
C51 N6 Ce2 116.8(4)
C51 N6 C52 115.6(5)
C52 N6 Ce2 127.4(4)
O6 N7 Ce2 58.3(3)
O6 N7 C62 107.4(5)
O6 N7 C63 108.2(5)
C62 N7 Ce2 115.8(4)
C62 N7 C63 115.0(5)
C63 N7 Ce2 129.1(4)
C34 N8 C56 108.6(5)
C45 N8 C34 107.9(5)
C45 N8 C56 107.6(5)
O7 N9 Ce3 58.1(2)
O7 N9 C74 108.0(5)
C73 N9 Ce3 114.5(4)
C73 N9 O7 107.1(4)
C73 N9 C74 115.9(5)
C74 N9 Ce3 129.5(4)
O8 N10 Ce3 57.9(2)
O8 N10 C85 108.8(5)
C84 N10 Ce3 114.9(4)
C84 N10 O8 107.6(5)
C84 N10 C85 114.9(5)
C85 N10 Ce3 130.1(4)
O9 N11 Ce3 58.3(3)
O9 N11 C95 108.1(5)
O9 N11 C96 107.8(5)
C95 N11 Ce3 113.6(4)
C95 N11 C96 114.7(5)
C96 N11 Ce3 131.6(4)
C67 N12 C78 108.6(5)
C67 N12 C89 107.5(5)
C78 N12 C89 108.7(5)
O10 N13 Ce4 57.5(3)
O10 N13 C106 108.3(5)
O10 N13 C107 108.9(5)
C106 N13 Ce4 115.6(4)
C106 N13 C107 115.2(5)
C107 N13 Ce4 129.0(4)
O11 N14 Ce4 55.9(2)
O11 N14 C117 107.1(5)
O11 N14 C118 107.4(5)
C117 N14 Ce4 112.0(4)
C117 N14 C118 115.5(5)
C118 N14 Ce4 132.5(4)
O12 N15 Ce4 58.4(3)
O12 N15 C128 106.5(5)
O12 N15 C129 108.3(5)
C128 N15 Ce4 112.6(4)
C128 N15 C129 116.0(5)
C129 N15 Ce4 131.3(4)
C111 N16 C100 106.6(5)
C122 N16 C100 107.2(5)
C122 N16 C111 108.6(5)
N4 C1 C2 113.4(5)
C3 C2 C1 120.3(6)
C3 C2 C7 118.0(6)
C7 C2 C1 121.6(6)
C4 C3 C2 122.7(7)
C3 C4 C5 119.6(7)
C6 C5 C4 119.6(7)
C5 C6 C7 120.8(7)
C2 C7 N1 119.6(6)
C6 C7 N1 121.0(6)
C6 C7 C2 119.4(6)
N1 C8 C9 111.7(6)
N1 C8 C11 109.9(6)
C10 C8 N1 108.0(6)
C10 C8 C9 109.4(6)
C10 C8 C11 108.7(7)
C11 C8 C9 109.0(6)
N4 C12 C13 114.1(5)
C14 C13 C12 118.5(6)
C18 C13 C12 123.6(6)
C18 C13 C14 118.0(7)
C15 C14 C13 121.8(7)
C14 C15 C16 119.3(7)
C17 C16 C15 118.8(7)
C18 C17 C16 121.7(7)
C13 C18 N2 118.6(6)
C17 C18 N2 121.0(6)
C17 C18 C13 120.2(7)
N2 C19 C20 112.5(5)
N2 C19 C21 106.6(6)
N2 C19 C22 109.3(5)
C20 C19 C21 109.8(6)
C20 C19 C22 110.5(6)
C21 C19 C22 108.0(6)
N4 C23 C24 113.1(5)
C25 C24 C23 120.3(6)
C29 C24 C23 122.9(6)
C29 C24 C25 116.8(6)
C26 C25 C24 121.9(6)
C25 C26 C27 119.4(7)
C28 C27 C26 119.9(7)
C27 C28 C29 120.8(7)
C24 C29 N3 117.9(6)
C28 C29 N3 121.0(6)
C28 C29 C24 121.0(6)
C31 C30 N3 112.3(6)
C31 C30 C32 111.3(6)
C31 C30 C33 110.3(6)
C32 C30 N3 106.2(5)
C33 C30 N3 108.6(5)
C33 C30 C32 107.9(6)
N8 C34 C35 113.1(6)
C36 C35 C34 120.6(6)
C36 C35 C40 117.7(7)
C40 C35 C34 121.6(6)
C37 C36 C35 122.6(7)
C36 C37 C38 118.8(7)
C39 C38 C37 120.2(7)
C38 C39 C40 120.4(7)
C35 C40 N5 118.9(6)
C39 C40 N5 120.9(6)
C39 C40 C35 120.1(6)
N5 C41 C42 111.4(6)
C43 C41 N5 106.6(6)
C43 C41 C42 110.5(6)
C44 C41 N5 109.9(5)
C44 C41 C42 110.1(6)
C44 C41 C43 108.2(6)
N8 C45 C46 115.2(6)
C47 C46 C45 119.3(6)
C47 C46 C51 118.7(7)
C51 C46 C45 122.0(6)
C46 C47 C48 122.2(7)
C49 C48 C47 119.0(7)
C48 C49 C50 120.2(7)
C51 C50 C49 120.1(7)
C46 C51 N6 119.9(6)
C50 C51 N6 120.2(6)
C50 C51 C46 119.8(6)
N6 C52 C53 111.7(6)
C54 C52 N6 107.2(6)
C54 C52 C53 109.9(6)
C55 C52 N6 108.9(5)
C55 C52 C53 110.7(6)
C55 C52 C54 108.3(6)
N8 C56 C57 113.3(5)
C58 C57 C56 119.0(6)
C58 C57 C62 118.1(7)
C62 C57 C56 122.9(6)
C59 C58 C57 121.9(7)
C58 C59 C60 120.0(7)
C61 C60 C59 119.4(7)
C60 C61 C62 121.1(6)
C57 C62 N7 119.5(6)
C57 C62 C61 119.3(6)
C61 C62 N7 121.0(6)
N7 C63 C64 112.3(6)
N7 C63 C66 109.5(6)
C64 C63 C66 109.2(6)
C65 C63 N7 107.9(5)
C65 C63 C64 109.8(6)
C65 C63 C66 108.1(6)
N12 C67 C68 114.3(5)
C69 C68 C67 118.8(6)
C73 C68 C67 122.8(6)
C73 C68 C69 118.3(6)
C70 C69 C68 121.5(6)
C71 C70 C69 119.2(6)
C72 C71 C70 120.1(6)
C71 C72 C73 120.8(6)
C68 C73 N9 119.6(5)
C68 C73 C72 120.0(6)
C72 C73 N9 120.2(6)
N9 C74 C75 113.8(5)
N9 C74 C76 107.6(5)
N9 C74 C77 108.9(5)
C75 C74 C76 108.5(5)
C75 C74 C77 109.1(5)
C76 C74 C77 108.8(5)
N12 C78 C79 114.2(5)
C80 C79 C78 118.7(6)
C84 C79 C78 122.0(5)
C84 C79 C80 119.3(6)
C81 C80 C79 120.8(7)
C82 C81 C80 119.9(6)
C83 C82 C81 119.6(7)
C82 C83 C84 121.5(7)
C79 C84 N10 119.8(6)
C79 C84 C83 118.9(6)
C83 C84 N10 121.1(6)
N10 C85 C86 112.2(5)
N10 C85 C87 106.0(5)
N10 C85 C88 109.8(5)
C86 C85 C87 108.9(5)
C88 C85 C86 110.7(5)
C88 C85 C87 109.1(6)
N12 C89 C90 113.5(5)
C91 C90 C89 120.0(6)
C95 C90 C89 121.8(6)
C95 C90 C91 118.1(6)
C92 C91 C90 121.0(6)
C91 C92 C93 121.1(6)
C92 C93 C94 119.3(6)
C95 C94 C93 119.7(6)
C90 C95 N11 118.7(6)
C94 C95 N11 120.4(6)
C94 C95 C90 120.7(6)
N11 C96 C97 111.4(5)
C98 C96 N11 107.0(5)
C98 C96 C97 109.0(6)
C99 C96 N11 110.6(5)
C99 C96 C97 109.2(6)
C99 C96 C98 109.7(6)
C101 C100 N16 114.0(5)
C102 C101 C100 119.1(6)
C106 C101 C100 122.1(6)
C106 C101 C102 118.8(6)
C103 C102 C101 121.2(7)
C104 C103 C102 120.0(7)
C103 C104 C105 120.1(7)
C104 C105 C106 119.5(7)
C101 C106 N13 120.0(6)
C101 C106 C105 120.2(6)
C105 C106 N13 119.6(6)
N13 C107 C108 111.1(5)
N13 C107 C109 106.2(5)
C108 C107 C109 110.2(6)
C110 C107 N13 110.3(6)
C110 C107 C108 110.4(6)
C110 C107 C109 108.5(5)
N16 C111 C112 113.6(5)
C113 C112 C111 120.5(6)
C113 C112 C117 118.2(6)
C117 C112 C111 121.2(6)
C112 C113 C114 122.3(6)
C115 C114 C113 118.5(6)
C114 C115 C116 121.4(7)
C117 C116 C115 118.7(7)
C112 C117 N14 118.4(5)
C116 C117 N14 120.6(6)
C116 C117 C112 120.8(6)
N14 C118 C119 113.3(6)
N14 C118 C120 107.7(5)
N14 C118 C121 109.6(5)
C119 C118 C121 108.5(6)
C120 C118 C119 109.8(6)
C120 C118 C121 107.8(6)
N16 C122 C123 113.6(5)
C124 C123 C122 118.9(6)
C128 C123 C122 122.4(6)
C128 C123 C124 118.7(6)
C125 C124 C123 121.4(7)
C124 C125 C126 119.5(6)
C127 C126 C125 119.2(7)
C126 C127 C128 122.3(7)
C123 C128 N15 119.8(6)
C123 C128 C127 118.9(6)
C127 C128 N15 121.0(6)
N15 C129 C130 112.4(5)
N15 C129 C132 109.1(5)
C130 C129 C132 109.6(6)
C131 C129 N15 107.1(5)
C131 C129 C130 110.4(6)
C131 C129 C132 108.2(6)
C136 O13 C133 105.9(6)
O13 C133 C134 107.0(7)
C135 C134 C133 103.6(7)
C134 C135 C136 102.9(7)
O13 C136 C135 104.8(7)
C137 O14 C140 107.6(8)
O14 C137 C138 106.4(8)
C137 C138 C139 102.0(8)
C140 C139 C138 103.4(9)
O14 C140 C139 108.8(9)
C144 O15 C141 109.5(6)
O15 C141 C142 105.8(6)
C141 C142 C143 101.0(6)
C144 C143 C142 102.0(6)
O15 C144 C143 107.4(7)
C145 O16 C148 106.6(9)
O16 C145 C146 106.4(9)
C147 C146 C145 103.4(10)
C148 C147 C146 101.1(11)
C147 C148 O16 108.1(11)
C152 O17 C149 106.8(7)
O17 C149 C150 107.4(8)
C151 C150 C149 102.8(7)
C150 C151 C152 100.7(8)
O17 C152 C151 107.5(8)
C153 O18 C156 109.7(9)
O18 C153 C154 105.3(10)
C155 C154 C153 106.1(12)
C156 C155 C154 109.1(12)
C155 C156 O18 105.9(12)
C160 O19 C157 109.6(13)
O19 C157 C158 100.8(13)
C159 C158 C157 115.6(13)
C160 C159 C158 97.6(13)
O19 C160 C159 115.1(14)
C161 O20 C164 112.5(14)
O20 C161 C162 102.4(16)
C161 C162 C163 110.9(17)
C162 C163 C164 100.6(14)
O20 C164 C163 106.6(13)

loop_
_geom_bond_atom_site_label_1
_geom_bond_atom_site_label_2
_geom_bond_distance
Ce1 O21 1.887(4)
Ce1 O1 2.270(5)
Ce1 O2 2.267(5)
Ce1 O3 2.279(5)
Ce1 N1 2.678(6)
Ce1 N2 2.668(5)
Ce1 N3 2.690(5)
Ce2 O22 1.902(4)
Ce2 O4 2.274(5)
Ce2 O5 2.290(4)
Ce2 O6 2.277(5)
Ce2 N5 2.658(6)
Ce2 N6 2.664(6)
Ce2 N7 2.675(5)
Ce3 O23 1.896(4)
Ce3 O7 2.276(4)
Ce3 O8 2.272(4)
Ce3 O9 2.286(5)
Ce3 N9 2.680(5)
Ce3 N10 2.683(5)
Ce3 N11 2.687(6)
Ce4 O24 1.897(4)
Ce4 O10 2.267(4)
Ce4 O11 2.284(4)
Ce4 O12 2.281(4)
Ce4 N13 2.689(5)
Ce4 N14 2.755(5)
Ce4 N15 2.678(5)
Rb1 O21 2.769(5)
Rb1 O22 2.774(5)
Rb1 O24 2.804(4)
Rb1 O1 2.939(4)
Rb1 O5 2.958(4)
Rb1 O12 2.868(4)
Rb2 O21 2.798(4)
Rb2 O22 2.752(5)
Rb2 O23 2.767(4)
Rb2 O2 2.906(4)
Rb2 O4 2.973(5)
Rb2 O9 2.898(5)
Rb3 O22 2.780(5)
Rb3 O23 2.783(4)
Rb3 O24 2.770(4)
Rb3 O6 2.910(5)
Rb3 O7 2.850(4)
Rb3 O11 2.901(4)
Rb4 O21 2.780(4)
Rb4 O23 2.763(4)
Rb4 O24 2.745(4)
Rb4 O3 2.888(4)
Rb4 O8 2.889(4)
Rb4 O10 2.978(5)
O1 N1 1.458(7)
O2 N2 1.436(7)
O3 N3 1.448(6)
O4 N5 1.433(7)
O5 N6 1.431(6)
O6 N7 1.428(7)
O7 N9 1.433(6)
O8 N10 1.443(7)
O9 N11 1.434(7)
O10 N13 1.445(7)
O11 N14 1.444(6)
O12 N15 1.444(7)
N1 C7 1.430(8)
N1 C8 1.513(9)
N2 C18 1.469(8)
N2 C19 1.522(9)
N3 C29 1.467(8)
N3 C30 1.526(8)
N4 C1 1.488(8)
N4 C12 1.487(8)
N4 C23 1.480(8)
N5 C40 1.457(8)
N5 C41 1.531(8)
N6 C51 1.443(8)
N6 C52 1.527(9)
N7 C62 1.437(9)
N7 C63 1.521(9)
N8 C34 1.479(8)
N8 C45 1.477(8)
N8 C56 1.488(8)
N9 C73 1.431(8)
N9 C74 1.507(8)
N10 C84 1.439(8)
N10 C85 1.513(8)
N11 C95 1.437(8)
N11 C96 1.530(9)
N12 C67 1.481(7)
N12 C78 1.483(7)
N12 C89 1.488(8)
N13 C106 1.452(8)
N13 C107 1.517(8)
N14 C117 1.460(8)
N14 C118 1.506(8)
N15 C128 1.450(8)
N15 C129 1.515(8)
N16 C100 1.504(8)
N16 C111 1.482(8)
N16 C122 1.477(8)
C1 C2 1.514(9)
C2 C3 1.393(10)
C2 C7 1.406(9)
C3 C4 1.364(11)
C4 C5 1.388(11)
C5 C6 1.387(10)
C6 C7 1.402(10)
C8 C9 1.549(10)
C8 C10 1.497(10)
C8 C11 1.514(10)
C12 C13 1.521(9)
C13 C14 1.396(10)
C13 C18 1.387(9)
C14 C15 1.374(11)
C15 C16 1.396(11)
C16 C17 1.379(10)
C17 C18 1.370(10)
C19 C20 1.526(9)
C19 C21 1.528(9)
C19 C22 1.528(9)
C23 C24 1.496(10)
C24 C25 1.420(9)
C24 C29 1.399(9)
C25 C26 1.379(10)
C26 C27 1.391(10)
C27 C28 1.381(10)
C28 C29 1.386(10)
C30 C31 1.518(10)
C30 C32 1.521(9)
C30 C33 1.518(9)
C34 C35 1.523(10)
C35 C36 1.386(9)
C35 C40 1.398(9)
C36 C37 1.366(10)
C37 C38 1.398(10)
C38 C39 1.364(10)
C39 C40 1.396(10)
C41 C42 1.541(10)
C41 C43 1.526(9)
C41 C44 1.526(10)
C45 C46 1.512(9)
C46 C47 1.377(10)
C46 C51 1.398(10)
C47 C48 1.397(10)
C48 C49 1.364(11)
C49 C50 1.409(10)
C50 C51 1.388(9)
C52 C53 1.533(9)
C52 C54 1.515(9)
C52 C55 1.514(9)
C56 C57 1.503(9)
C57 C58 1.393(9)
C57 C62 1.405(9)
C58 C59 1.376(10)
C59 C60 1.394(10)
C60 C61 1.372(9)
C61 C62 1.410(9)
C63 C64 1.530(9)
C63 C65 1.520(9)
C63 C66 1.539(10)
C67 C68 1.499(8)
C68 C69 1.410(8)
C68 C73 1.396(9)
C69 C70 1.401(9)
C70 C71 1.392(9)
C71 C72 1.384(9)
C72 C73 1.408(9)
C74 C75 1.513(9)
C74 C76 1.525(9)
C74 C77 1.527(9)
C78 C79 1.496(9)
C79 C80 1.405(9)
C79 C84 1.394(9)
C80 C81 1.405(10)
C81 C82 1.389(11)
C82 C83 1.376(9)
C83 C84 1.423(9)
C85 C86 1.532(9)
C85 C87 1.532(9)
C85 C88 1.519(9)
C89 C90 1.506(9)
C90 C91 1.414(9)
C90 C95 1.404(9)
C91 C92 1.367(9)
C92 C93 1.376(10)
C93 C94 1.417(10)
C94 C95 1.389(9)
C96 C97 1.550(9)
C96 C98 1.524(9)
C96 C99 1.516(10)
C100 C101 1.501(9)
C101 C102 1.393(9)
C101 C106 1.386(9)
C102 C103 1.382(10)
C103 C104 1.375(11)
C104 C105 1.394(10)
C105 C106 1.407(9)
C107 C108 1.532(9)
C107 C109 1.533(9)
C107 C110 1.516(9)
C111 C112 1.530(9)
C112 C113 1.371(9)
C112 C117 1.398(9)
C113 C114 1.379(10)
C114 C115 1.355(10)
C115 C116 1.407(9)
C116 C117 1.367(9)
C118 C119 1.528(10)
C118 C120 1.517(9)
C118 C121 1.562(9)
C122 C123 1.524(9)
C123 C124 1.403(9)
C123 C128 1.397(9)
C124 C125 1.388(10)
C125 C126 1.403(10)
C126 C127 1.358(10)
C127 C128 1.406(9)
C129 C130 1.523(10)
C129 C131 1.513(9)
C129 C132 1.524(9)
O13 C133 1.410(10)
O13 C136 1.386(9)
C133 C134 1.515(11)
C134 C135 1.514(12)
C135 C136 1.515(11)
O14 C137 1.418(11)
O14 C140 1.424(12)
C137 C138 1.509(13)
C138 C139 1.569(15)
C139 C140 1.514(15)
O15 C141 1.432(9)
O15 C144 1.421(10)
C141 C142 1.527(10)
C142 C143 1.532(10)
C143 C144 1.508(12)
O16 C145 1.378(12)
O16 C148 1.459(16)
C145 C146 1.509(13)
C146 C147 1.465(15)
C147 C148 1.417(16)
O17 C149 1.420(11)
O17 C152 1.420(11)
C149 C150 1.555(12)
C150 C151 1.478(12)
C151 C152 1.512(14)
O18 C153 1.414(13)
O18 C156 1.437(15)
C153 C154 1.470(15)
C154 C155 1.45(2)
C155 C156 1.424(17)
O19 C157 1.454(9)
O19 C160 1.421(9)
C157 C158 1.505(9)
C158 C159 1.499(9)
C159 C160 1.472(9)
O20 C161 1.418(9)
O20 C164 1.456(9)
C161 C162 1.480(9)
C162 C163 1.483(9)
C163 C164 1.520(9)
